data_1576780
loop_
_publ_author_name
'Jori, Nadir'
'Corona, Helena'
'Soto, Enrique'
'Fern&#xe1;ndez, Israel'
'Campos, Jes&#xfa;s'

_publ_section_title
;
 Metal-metal <i>vs.</i> metal-ligand cooperation in iron-mediated
 activation and catalytic reduction of nitrous oxide and nitrobenzene.
;
_journal_issue 18
_journal_name_full 'Chemical science'
_journal_page_first 9018
_journal_page_last 9026
_journal_paper_doi 10.1039/d5sc07656k
_journal_volume 17
_journal_year 2026
_chemical_formula_moiety 'C20 H39 Fe P2, C32 H12 B F24'
_chemical_formula_sum 'C52 H51 B F24 Fe P2'
_chemical_formula_weight 1260.52
_chemical_name_systematic C52H51BF24FeP2
_chemical_properties_physical Air-sensitive,Oxygen-sensitive
_space_group_crystal_system triclinic
_space_group_IT_number 2
_space_group_name_Hall '-P 1'
_space_group_name_H-M_alt 'P -1'
_atom_sites_solution_hydrogens geom
_audit_creation_date 2025-07-21
_audit_creation_method
;
Olex2 1.5
(compiled 2025.05.31 svn.r86d253d1 for OlexSys, GUI svn.r7254)
;
_audit_update_record
;
2025-07-23 deposited with the CCDC.	2026-03-02 downloaded from the CCDC.
;
_cell_angle_alpha 91.121(2)
_cell_angle_beta 95.599(2)
_cell_angle_gamma 94.996(2)
_cell_formula_units_Z 4
_cell_length_a 12.2745(5)
_cell_length_b 12.7920(6)
_cell_length_c 36.6240(15)
_cell_measurement_reflns_used 9702
_cell_measurement_temperature 193.00
_cell_measurement_theta_max 26.24
_cell_measurement_theta_min 2.25
_cell_volume 5699.1(4)
_computing_cell_refinement 'SAINT V8.40B (?, 2016)'
_computing_data_reduction 'SAINT V8.40B (?, 2016)'
_computing_molecular_graphics 'Olex2 1.5 (Dolomanov et al., 2009)'
_computing_publication_material 'Olex2 1.5 (Dolomanov et al., 2009)'
_computing_structure_refinement 'XL  (Sheldrick, 2008)'
_diffrn_ambient_temperature 193.00
_diffrn_measured_fraction_theta_full 0.999
_diffrn_measured_fraction_theta_max 0.992
_diffrn_measurement_device_type 'Bruker APEX-II CCD'
_diffrn_measurement_method '\f and \w scans'
_diffrn_radiation_type MoK\a
_diffrn_radiation_wavelength 0.71073
_diffrn_reflns_av_R_equivalents 0.0441
_diffrn_reflns_av_unetI/netI 0.0544
_diffrn_reflns_Laue_measured_fraction_full 0.999
_diffrn_reflns_Laue_measured_fraction_max 0.992
_diffrn_reflns_limit_h_max 15
_diffrn_reflns_limit_h_min -15
_diffrn_reflns_limit_k_max 16
_diffrn_reflns_limit_k_min -16
_diffrn_reflns_limit_l_max 45
_diffrn_reflns_limit_l_min -45
_diffrn_reflns_number 66992
_diffrn_reflns_point_group_measured_fraction_full 0.999
_diffrn_reflns_point_group_measured_fraction_max 0.992
_diffrn_reflns_theta_full 25.242
_diffrn_reflns_theta_max 26.501
_diffrn_reflns_theta_min 1.918
_diffrn_source_current 1.4
_diffrn_source_power 0.07
_diffrn_source_voltage 50.0
_diffrn_standards_number 0
_exptl_absorpt_coefficient_mu 0.434
_exptl_absorpt_correction_T_max 0.7454
_exptl_absorpt_correction_T_min 0.6182
_exptl_absorpt_correction_type multi-scan
_exptl_absorpt_process_details
;
SADABS-2016/2 (Bruker,2016/2) was used for absorption correction.
wR2(int) was 0.1275 before and 0.0506 after correction.
The Ratio of minimum to maximum transmission is 0.8294.
The \l/2 correction factor is Not present.
;
_exptl_crystal_colour 'metallic light orange'
_exptl_crystal_colour_lustre metallic
_exptl_crystal_colour_modifier light
_exptl_crystal_colour_primary orange
_exptl_crystal_density_diffrn 1.469
_exptl_crystal_description plate
_exptl_crystal_F_000 2560
_exptl_crystal_size_max 0.2
_exptl_crystal_size_mid 0.2
_exptl_crystal_size_min 0.1
_refine_diff_density_max 2.154
_refine_diff_density_min -1.256
_refine_diff_density_rms 0.106
_refine_ls_extinction_method none
_refine_ls_goodness_of_fit_ref 1.011
_refine_ls_hydrogen_treatment constr
_refine_ls_matrix_type full
_refine_ls_number_parameters 1668
_refine_ls_number_reflns 23426
_refine_ls_number_restraints 798
_refine_ls_restrained_S_all 1.056
_refine_ls_R_factor_all 0.1395
_refine_ls_R_factor_gt 0.1067
_refine_ls_shift/su_max 0.001
_refine_ls_shift/su_mean 0.000
_refine_ls_structure_factor_coef Fsqd
_refine_ls_weighting_details 'w=1/[\s^2^(Fo^2^)+(0.1744P)^2^+15.9473P] where P=(Fo^2^+2Fc^2^)/3'
_refine_ls_weighting_scheme calc
_refine_ls_wR_factor_gt 0.2948
_refine_ls_wR_factor_ref 0.3231
_reflns_Friedel_coverage 0.000
_reflns_number_gt 16186
_reflns_number_total 23426
_reflns_threshold_expression 'I > 2\s(I)'
_cod_data_source_file d5sc07656k2.cif
_cod_data_source_block jcm19124a_a
_cod_depositor_comments 'Adding full bibliography for 1576777--1576784.cif.'
_cod_original_sg_symbol_H-M P-1
_cod_database_code 1576780
_shelx_shelxl_version_number 2019/1
_shelx_space_group_comment
;
The symmetry employed for this shelxl refinement is uniquely defined
by the following loop, which should always be used as a source of
symmetry information in preference to the above space-group names.
They are only intended as comments.
;
_shelx_estimated_absorpt_t_max 0.958
_shelx_estimated_absorpt_t_min 0.918
_olex2_refinement_description
;
1. Restrained distances
 C53-C54
 1.52 with sigma of 0.005
 C55-C56
 1.5 with sigma of 0.01
 P1-C13 \\sim P1-C11 \\sim P2-C17 \\sim P2-C19
 with sigma of 0.02
 P3-C53 \\sim P3-C55 \\sim P4-C59 \\sim P4-C61
 with sigma of 0.01
 C95-F40 \\sim C95-F41 \\sim C95-F42
 with sigma of 0.01
 C95-F40A \\sim C95-F41A \\sim C95-F42A
 with sigma of 0.01
 C28-F16 \\sim C28-F17 \\sim C28-F18
 with sigma of 0.02
 C28-F16A \\sim C28-F17A \\sim C28-F18A
 with sigma of 0.02
 F40-F41 \\sim F41-F42 \\sim F42-F40
 with sigma of 0.01
 F37-C87 \\sim F37A-C87
 with sigma of 0.02
 F40A-F41A \\sim F41A-F42A \\sim F42A-F40A
 with sigma of 0.01
 C87-F38 \\sim C87-F38A
 with sigma of 0.02
 C87-F39 \\sim C87-F39A
 with sigma of 0.02
 C83-F37 \\sim C83-F37A
 with sigma of 0.04
 C83-F38 \\sim C83-F38A
 with sigma of 0.04
 C83-F39 \\sim C83-F39A
 with sigma of 0.04
 F37-F38 \\sim F37A-F38A
 with sigma of 0.04
 F37-F39 \\sim F37A-F39A
 with sigma of 0.04
 F38-F39 \\sim F38A-F39A
 with sigma of 0.04
 C87-F38 \\sim C87-F39 \\sim C87-F37
 with sigma of 0.02
 C87-F38A \\sim C87-F39A \\sim C87-F37A
 with sigma of 0.02
 F37-F38 \\sim F38-F39 \\sim F39-F37
 with sigma of 0.02
 F37A-F38A \\sim F38A-F39A \\sim F39A-F37A
 with sigma of 0.02
 F30-C79 \\sim F30A-C79
 with sigma of 0.02
 C25-F16 \\sim C25-F16A
 with sigma of 0.04
 F29-C79 \\sim F29A-C79
 with sigma of 0.02
 F28-C79 \\sim F28A-C79
 with sigma of 0.02
 C75-F30 \\sim C75-F30A
 with sigma of 0.04
 C75-F29 \\sim C75-F29A
 with sigma of 0.04
 C75-F28 \\sim C75-F28A
 with sigma of 0.04
 F30-F29 \\sim F30A-F29A
 with sigma of 0.04
 F30-F28 \\sim F30A-F28A
 with sigma of 0.04
 F29-F28 \\sim F29A-F28A
 with sigma of 0.04
 C79-F28 \\sim C79-F29 \\sim C79-F30
 with sigma of 0.02
 C63-C64 \\sim C64-C65 \\sim C65-C66 \\sim C66-C67 \\sim C67-C63
 with sigma of 0.02
 P1-C15 \\sim P2-C16
 with sigma of 0.02
 C79-F28A \\sim C79-F29A \\sim C79-F30A
 with sigma of 0.02
 C63-C68 \\sim C64-C69 \\sim C65-C70 \\sim C66-C71 \\sim C67-C72
 with sigma of 0.02
 F28-F29 \\sim F29-F30 \\sim F30-F28
 with sigma of 0.02
 P3-C57 \\sim P4-C58
 with sigma of 0.02
 F28A-F29A \\sim F29A-F30A \\sim F30A-F28A
 with sigma of 0.02
 F25-C80 \\sim F25A-C80
 with sigma of 0.02
 F27-C80 \\sim F27A-C80
 with sigma of 0.02
 C80-F26 \\sim C80-F26A
 with sigma of 0.02
 F25-C77 \\sim F25A-C77
 with sigma of 0.04
 F25-F27 \\sim F25A-F27A
 with sigma of 0.04
 F25-F26 \\sim F25A-F26A
 with sigma of 0.04
 C77-F27 \\sim C77-F27A
 with sigma of 0.04
 C77-F26 \\sim C77-F26A
 with sigma of 0.04
 F27-F26 \\sim F27A-F26A
 with sigma of 0.04
 C80-F25 \\sim C80-F26 \\sim C80-F27
 with sigma of 0.02
 C80-F25A \\sim C80-F26A \\sim C80-F27A
 with sigma of 0.02
 F25-F26 \\sim F26-F27 \\sim F27-F25
 with sigma of 0.02
 F25A-F26A \\sim F26A-F27A \\sim F27A-F25A
 with sigma of 0.02
 F23-C44 \\sim F23A-C44
 with sigma of 0.02
 F24-C44 \\sim F24A-C44
 with sigma of 0.02
 C44-F22 \\sim C44-F22A
 with sigma of 0.02
 C41-F23 \\sim C41-F23A
 with sigma of 0.04
 C41-F24 \\sim C41-F24A
 with sigma of 0.04
 C41-F22 \\sim C41-F22A
 with sigma of 0.04
 F23-F24 \\sim F23A-F24A
 with sigma of 0.04
 F23-F22 \\sim F23A-F22A
 with sigma of 0.04
 F24-F22 \\sim F24A-F22A
 with sigma of 0.04
 C44-F22 \\sim C44-F23 \\sim C44-F24
 with sigma of 0.02
 C44-F22A \\sim C44-F23A \\sim C44-F24A
 with sigma of 0.02
 F22-F23 \\sim F23-F24 \\sim F24-F22
 with sigma of 0.02
 F22A-F23A \\sim F23A-F24A \\sim F24A-F22A
 with sigma of 0.02
 C43-F20 \\sim C43-F20A
 with sigma of 0.02
 C43-F19 \\sim C43-F19A
 with sigma of 0.02
 C43-F21 \\sim C43-F21A
 with sigma of 0.02
 C39-F20 \\sim C39-F20A
 with sigma of 0.04
 C39-F19 \\sim C39-F19A
 with sigma of 0.04
 C39-F21 \\sim C39-F21A
 with sigma of 0.04
 F20-F19 \\sim F20A-F19A
 with sigma of 0.04
 F20-F21 \\sim F20A-F21A
 with sigma of 0.04
 F19-F21 \\sim F19A-F21A
 with sigma of 0.04
 C43-F19 \\sim C43-F20 \\sim C43-F21
 with sigma of 0.02
 C43-F19A \\sim C43-F20A \\sim C43-F21A
 with sigma of 0.02
 F19-F20 \\sim F20-F21 \\sim F21-F19
 with sigma of 0.02
 F19A-F20A \\sim F20A-F21A \\sim F21A-F19A
 with sigma of 0.02
 F48-C103 \\sim F48A-C103
 with sigma of 0.02
 F46-C103 \\sim F46A-C103
 with sigma of 0.02
 C103-F47 \\sim C103-F47A
 with sigma of 0.02
 C99-F48 \\sim C99-F48A
 with sigma of 0.04
 C99-F46 \\sim C99-F46A
 with sigma of 0.04
 C99-F47 \\sim C99-F47A
 with sigma of 0.04
 F48-F46 \\sim F48A-F46A
 with sigma of 0.04
 F48-F47 \\sim F48A-F47A
 with sigma of 0.04
 F46-F47 \\sim F46A-F47A
 with sigma of 0.04
 C103-F46 \\sim C103-F47 \\sim C103-F48
 with sigma of 0.02
 C103-F46A \\sim C103-F47A \\sim C103-F48A
 with sigma of 0.02
 F46-F47 \\sim F47-F48 \\sim F48-F46
 with sigma of 0.02
 F46A-F47A \\sim F47A-F48A \\sim F48A-F46A
 with sigma of 0.02
2. Restrained angles
 C54-C53-P3
 fixed at 117 with sigma of 0.02
3. Rigid bond restraints
 P3, C55, C56, C53, C54
 with sigma for 1-2 distances of 0.02 and sigma for 1-3 distances of 0.02
 C87, F37, F39A, F38, F37A, F39, F38A
 with sigma for 1-2 distances of 0.02 and sigma for 1-3 distances of 0.02
 P4, C61, C62, C59, C60
 with sigma for 1-2 distances of 0.02 and sigma for 1-3 distances of 0.02
 C64, C69, C63, C68, C67, C72, C66, C71, C65, C70
 with sigma for 1-2 distances of 0.02 and sigma for 1-3 distances of 0.02
 C43, F20A, F20, F19A, F19, F21A, F21
 with sigma for 1-2 distances of 0.01 and sigma for 1-3 distances of 0.01
 C95, F40A, F41, F42A, F40, F41A, F42
 with sigma for 1-2 distances of 0.01 and sigma for 1-3 distances of 0.01
4. Uiso/Uaniso restraints and constraints
P3 \\sim C55 \\sim C56 \\sim C53 \\sim C54: within 1.7A with sigma of 0.01 and
sigma for terminal atoms of 0.02 within 1.7A
C28 \\sim F17 \\sim F16 \\sim F18: within 1.7A with sigma of 0.02 and sigma for
terminal atoms of 0.04 within 1.7A
C79 \\sim F30 \\sim F28 \\sim F29: within 1.7A with sigma of 0.01 and sigma for
terminal atoms of 0.02 within 1.7A
C87 \\sim F39A \\sim F38 \\sim F37A \\sim F39 \\sim F38A \\sim F37: within 1.7A
with sigma of 0.02 and sigma for terminal atoms of 0.04 within 1.7A
P4 \\sim C61 \\sim C62 \\sim C59 \\sim C60: within 1.7A with sigma of 0.01 and
sigma for terminal atoms of 0.02 within 1.7A
C64 \\sim C69 \\sim C63 \\sim C68 \\sim C67 \\sim C72 \\sim C66 \\sim C71 \\sim
C65 \\sim C70: within 1.7A with sigma of 0.01 and sigma for terminal atoms of
0.02 within 1.7A
C80 \\sim F26 \\sim F25 \\sim F27: within 1.7A with sigma of 0.04 and sigma for
terminal atoms of 0.08 within 1.7A
C80 \\sim F26 \\sim F27 \\sim F25: within 1.7A with sigma of 0.04 and sigma for
terminal atoms of 0.08 within 1.7A
C88 \\sim F34 \\sim F36 \\sim F35: within 1.7A with sigma of 0.04 and sigma for
terminal atoms of 0.08 within 1.7A
C95 \\sim F42A \\sim F40 \\sim F41A \\sim F42 \\sim F41 \\sim F40A: within 1.7A
with sigma of 0.04 and sigma for terminal atoms of 0.08 within 1.7A
C43 \\sim F20A \\sim F21 \\sim F21A \\sim F19 \\sim F19A \\sim F20: within 1.7A
with sigma of 0.02 and sigma for terminal atoms of 0.04 within 1.7A
5. Rigid body (RIGU) restrains
 C28, F16, F17, F18
 with sigma for 1-2 distances of 0.01 and sigma for 1-3 distances of 0.01
 P3, C53, C54
 with sigma for 1-2 distances of 0.004 and sigma for 1-3 distances of 0.004
 C80, F26, F27, F25
 with sigma for 1-2 distances of 0.004 and sigma for 1-3 distances of 0.004
 C79, F28, F29A, F30, F28A, F30A, F29
 with sigma for 1-2 distances of 0.004 and sigma for 1-3 distances of 0.004
 C80, F25, F26A, F27, F25A, F26, F27A
 with sigma for 1-2 distances of 0.004 and sigma for 1-3 distances of 0.004
 P1, C11, C12
 with sigma for 1-2 distances of 0.004 and sigma for 1-3 distances of 0.004
 C95, F41, F40A, F42, F41A, F40, F42A
 with sigma for 1-2 distances of 0.004 and sigma for 1-3 distances of 0.004
6. Others
 Sof(F42A)=Sof(F40A)=Sof(F41A)=1-FVAR(1)
 Sof(F42)=Sof(F41)=Sof(F40)=FVAR(1)
 Sof(F37A)=Sof(F38A)=Sof(F39A)=1-FVAR(2)
 Sof(F37)=Sof(F38)=Sof(F39)=FVAR(2)
 Sof(F17A)=Sof(F16A)=Sof(F18A)=1-FVAR(3)
 Sof(F18)=Sof(F17)=Sof(F16)=FVAR(3)
 Sof(F25A)=Sof(F27A)=Sof(F26A)=1-FVAR(4)
 Sof(F25)=Sof(F27)=Sof(F26)=FVAR(4)
 Sof(F28A)=Sof(F29A)=Sof(F30A)=1-FVAR(5)
 Sof(F30)=Sof(F29)=Sof(F28)=FVAR(5)
 Sof(F23A)=Sof(F22A)=Sof(F24A)=1-FVAR(6)
 Sof(F23)=Sof(F24)=Sof(F22)=FVAR(6)
 Sof(F21A)=Sof(F19A)=Sof(F20A)=1-FVAR(7)
 Sof(F20)=Sof(F19)=Sof(F21)=FVAR(7)
 Sof(F47A)=Sof(F46A)=Sof(F48A)=1-FVAR(8)
 Sof(F48)=Sof(F46)=Sof(F47)=FVAR(8)
7.a Secondary CH2 refined with riding coordinates:
 C19(H19A,H19B), C16(H16A,H16B), C17(H17A,H17B), C15(H15A,H15B), C57(H57A,
 H57B), C13(H13A,H13B), C58(H58A,H58B), C59(H59A,H59B), C11(H11A,H11B),
 C55(H55A,H55B), C53(H53A,H53B), C61(H61A,H61B)
7.b Aromatic/amide H refined with riding coordinates:
 C30(H30), C102(H102), C42(H42), C34(H34), C46(H46), C22(H22), C32(H32),
 C100(H100), C38(H38), C90(H90), C50(H50), C94(H94), C26(H26), C98(H98),
 C40(H40), C24(H24), C74(H74), C48(H48), C92(H92), C78(H78), C82(H82), C86(H86),
  C76(H76), C84(H84)
7.c Idealised Me refined as rotating group:
 C7(H7A,H7B,H7C), C18(H18A,H18B,H18C), C8(H8A,H8B,H8C), C10(H10A,H10B,H10C),
 C9(H9A,H9B,H9C), C6(H6A,H6B,H6C), C20(H20A,H20B,H20C), C68(H68A,H68B,H68C),
 C14(H14A,H14B,H14C), C69(H69A,H69B,H69C), C12(H12A,H12B,H12C), C60(H60A,H60B,
 H60C), C62(H62A,H62B,H62C), C72(H72A,H72B,H72C), C71(H71A,H71B,H71C), C70(H70A,
 H70B,H70C), C56(H56A,H56B,H56C), C54(H54A,H54B,H54C)
;
_olex2_submission_special_instructions 'No special instructions were received'

loop_
_space_group_symop_operation_xyz
'x, y, z'
'-x, -y, -z'

loop_
_atom_site_label
_atom_site_type_symbol
_atom_site_fract_x
_atom_site_fract_y
_atom_site_fract_z
_atom_site_U_iso_or_equiv
_atom_site_adp_type
_atom_site_occupancy
_atom_site_site_symmetry_order
_atom_site_calc_flag
_atom_site_refinement_flags_posn
_atom_site_refinement_flags_adp
_atom_site_refinement_flags_occupancy
_atom_site_disorder_assembly
_atom_site_disorder_group
Fe1 Fe -0.07932(6) 0.37242(7) -0.12740(2) 0.0498(2) Uani 1 1 d . . . . .
Fe2 Fe 0.98435(7) 0.12289(7) 0.61841(3) 0.0573(3) Uani 1 1 d . . . . .
P2 P 0.04901(11) 0.28605(12) -0.10016(4) 0.0499(4) Uani 1 1 d D . . . .
P1 P 0.04100(14) 0.4738(2) -0.15156(6) 0.0830(7) Uani 1 1 d D . . . .
P3 P 0.84481(19) 0.2113(2) 0.61130(9) 0.1011(9) Uani 1 1 d D U . . .
P4 P 0.88995(19) -0.0092(2) 0.63768(10) 0.1101(10) Uani 1 1 d D U . . .
F32 F 0.6672(3) 0.7772(3) 0.44080(9) 0.0596(9) Uani 1 1 d . . . . .
F9 F 0.4759(4) -0.2494(3) 0.18993(10) 0.0763(12) Uani 1 1 d . . . . .
F11 F 0.5189(5) -0.1336(3) 0.00619(9) 0.0941(17) Uani 1 1 d . . . . .
F33 F 0.6069(4) 0.8931(3) 0.40547(11) 0.0830(13) Uani 1 1 d . . . . .
F10 F 0.4686(4) -0.2883(3) 0.02346(10) 0.0810(13) Uani 1 1 d . . . . .
F31 F 0.4968(3) 0.7935(4) 0.43379(12) 0.0834(14) Uani 1 1 d . . . . .
F6 F 0.2002(4) 0.0834(4) 0.20571(11) 0.0827(13) Uani 1 1 d . . . . .
F15 F 0.6123(4) 0.5234(3) 0.04036(16) 0.0991(17) Uani 1 1 d . . . . .
F8 F 0.6363(4) -0.2769(5) 0.18009(14) 0.1036(18) Uani 1 1 d . . . . .
F14 F 0.4528(4) 0.4452(3) 0.03904(14) 0.0844(13) Uani 1 1 d . . . . .
F7 F 0.4978(5) -0.3710(3) 0.15350(12) 0.1010(18) Uani 1 1 d . . . . .
F12 F 0.6348(4) -0.2386(4) 0.02522(12) 0.0853(13) Uani 1 1 d . . . . .
F5 F 0.0555(4) 0.0493(5) 0.17013(14) 0.116(2) Uani 1 1 d . . . . .
F2 F 0.2208(3) 0.0764(5) 0.01463(10) 0.1018(19) Uani 1 1 d . . . . .
F13 F 0.5349(6) 0.5040(3) 0.08870(13) 0.121(2) Uani 1 1 d . . . . .
F44 F 0.1471(3) 0.2620(4) 0.27121(14) 0.0893(14) Uani 1 1 d . . . . .
F4 F 0.1184(5) 0.2071(4) 0.18224(13) 0.1028(17) Uani 1 1 d . . . . .
F3 F 0.0726(4) 0.0287(5) 0.03742(12) 0.0998(17) Uani 1 1 d . . . . .
C21 C 0.5816(4) 0.1836(3) 0.09293(11) 0.0280(9) Uani 1 1 d . . . . .
C29 C 0.5359(3) -0.0172(3) 0.11325(12) 0.0274(8) Uani 1 1 d . . . . .
C30 C 0.5371(3) -0.0574(3) 0.07750(12) 0.0287(9) Uani 1 1 d . . . . .
H30 H 0.538849 -0.009865 0.057914 0.034 Uiso 1 1 calc R U . . .
C102 C 0.5728(4) 0.6101(4) 0.39210(12) 0.0347(10) Uani 1 1 d . . . . .
H102 H 0.589177 0.590237 0.416747 0.042 Uiso 1 1 calc R U . . .
F43 F 0.2078(4) 0.4227(4) 0.28221(17) 0.114(2) Uani 1 1 d . . . . .
C31 C 0.5360(4) -0.1637(4) 0.06961(12) 0.0314(9) Uani 1 1 d . . . . .
C37 C 0.5842(4) 0.1504(3) 0.16195(12) 0.0299(9) Uani 1 1 d . . . . .
C42 C 0.5562(4) 0.2432(4) 0.17757(12) 0.0327(9) Uani 1 1 d . . . . .
H42 H 0.496458 0.276847 0.166061 0.039 Uiso 1 1 calc R U . . .
F25 F 0.4776(13) 0.0562(11) 0.4414(3) 0.079(4) Uani 0.523(19) 1 d D U P A 1
C45 C 0.3904(4) 0.1138(3) 0.11783(12) 0.0282(9) Uani 1 1 d . . . . .
C34 C 0.5330(4) -0.0914(4) 0.14076(12) 0.0320(9) Uani 1 1 d . . . . .
H34 H 0.530535 -0.068040 0.165424 0.038 Uiso 1 1 calc R U . . .
F42 F 0.6092(5) 0.0730(6) 0.2894(3) 0.078(2) Uani 0.660(14) 1 d D U P B 1
C101 C 0.5712(4) 0.7162(4) 0.38463(13) 0.0357(10) Uani 1 1 d . . . . .
C89 C 0.4903(4) 0.3308(4) 0.34002(12) 0.0331(10) Uani 1 1 d . . . . .
C97 C 0.5509(4) 0.5312(4) 0.36443(12) 0.0330(9) Uani 1 1 d . . . . .
C46 C 0.3264(4) 0.1135(4) 0.14744(12) 0.0332(9) Uani 1 1 d . . . . .
H46 H 0.361915 0.115063 0.171703 0.040 Uiso 1 1 calc R U . . .
F1 F 0.1168(5) 0.1880(5) 0.03137(14) 0.125(2) Uani 1 1 d . . . . .
F45 F 0.2490(4) 0.3430(5) 0.23619(14) 0.1034(17) Uani 1 1 d . . . . .
C22 C 0.5421(4) 0.2808(3) 0.08465(12) 0.0318(9) Uani 1 1 d . . . . .
H22 H 0.475334 0.297436 0.093506 0.038 Uiso 1 1 calc R U . . .
C33 C 0.5335(4) -0.1994(4) 0.13308(13) 0.0352(10) Uani 1 1 d . . . . .
C32 C 0.5349(4) -0.2363(3) 0.09733(13) 0.0333(10) Uani 1 1 d . . . . .
H32 H 0.535162 -0.309234 0.091918 0.040 Uiso 1 1 calc R U . . .
C100 C 0.5506(4) 0.7488(4) 0.34907(14) 0.0409(11) Uani 1 1 d . . . . .
H100 H 0.548017 0.821039 0.343915 0.049 Uiso 1 1 calc R U . . .
C38 C 0.6719(4) 0.1044(4) 0.18015(13) 0.0351(10) Uani 1 1 d . . . . .
H38 H 0.694510 0.041596 0.170162 0.042 Uiso 1 1 calc R U . . .
C91 C 0.4641(4) 0.1698(4) 0.30214(14) 0.0410(11) Uani 1 1 d . . . . .
C36 C 0.5373(5) -0.2736(4) 0.16378(15) 0.0470(13) Uani 1 1 d . . . . .
C81 C 0.6864(4) 0.3883(4) 0.37938(14) 0.0415(11) Uani 1 1 d . . . . .
C90 C 0.5248(4) 0.2350(4) 0.32898(13) 0.0387(10) Uani 1 1 d . . . . .
H90 H 0.592098 0.213576 0.340184 0.046 Uiso 1 1 calc R U . . .
C41 C 0.6133(4) 0.2883(4) 0.20958(13) 0.0386(11) Uani 1 1 d D . . . .
C39 C 0.7275(4) 0.1478(4) 0.21262(13) 0.0431(12) Uani 1 1 d D . . . .
C50 C 0.3320(4) 0.1108(4) 0.08319(12) 0.0347(10) Uani 1 1 d . . . . .
H50 H 0.371755 0.112095 0.062178 0.042 Uiso 1 1 calc R U . . .
F23 F 0.659(2) 0.4669(16) 0.2196(10) 0.127(14) Uani 0.37(3) 1 d D . P C 1
C94 C 0.3901(4) 0.3567(4) 0.32232(13) 0.0371(10) Uani 1 1 d . . . . .
H94 H 0.360589 0.419083 0.329724 0.045 Uiso 1 1 calc R U . . .
C73 C 0.4949(4) 0.3722(4) 0.41000(12) 0.0378(10) Uani 1 1 d . . . . .
C26 C 0.6798(4) 0.1647(4) 0.07887(13) 0.0347(10) Uani 1 1 d . . . . .
H26 H 0.710156 0.100010 0.083854 0.042 Uiso 1 1 calc R U . . .
C47 C 0.2133(4) 0.1112(4) 0.14250(14) 0.0390(11) Uani 1 1 d . . . . .
C23 C 0.5979(4) 0.3537(4) 0.06381(13) 0.0372(10) Uani 1 1 d . . . . .
F24 F 0.573(2) 0.392(2) 0.2582(4) 0.083(8) Uani 0.37(3) 1 d D . P C 1
C49 C 0.2188(4) 0.1062(4) 0.07822(14) 0.0416(11) Uani 1 1 d . . . . .
C99 C 0.5339(5) 0.6728(4) 0.32121(13) 0.0405(11) Uani 1 1 d D . . . .
C98 C 0.5343(4) 0.5678(4) 0.32864(12) 0.0348(10) Uani 1 1 d . . . . .
H98 H 0.522842 0.518047 0.308727 0.042 Uiso 1 1 calc R U . . .
C93 C 0.3328(4) 0.2939(4) 0.29434(15) 0.0425(11) Uani 1 1 d . . . . .
C40 C 0.6988(5) 0.2399(4) 0.22760(13) 0.0452(12) Uani 1 1 d . . . . .
H40 H 0.736766 0.269361 0.249774 0.054 Uiso 1 1 calc R U . . .
C24 C 0.6934(5) 0.3324(4) 0.04992(14) 0.0438(12) Uani 1 1 d . . . . .
H24 H 0.730355 0.381768 0.035263 0.053 Uiso 1 1 calc R U . . .
C74 C 0.4256(5) 0.4316(4) 0.42794(14) 0.0456(12) Uani 1 1 d . . . . .
H74 H 0.411860 0.499046 0.419144 0.055 Uiso 1 1 calc R U . . .
C44 C 0.5845(5) 0.3923(4) 0.22377(13) 0.0491(13) Uani 1 1 d D . . . .
C25 C 0.7349(4) 0.2374(4) 0.05776(15) 0.0429(11) Uani 1 1 d D . . . .
C48 C 0.1576(4) 0.1093(4) 0.10779(15) 0.0434(12) Uani 1 1 d . . . . .
H48 H 0.079942 0.110049 0.104421 0.052 Uiso 1 1 calc R U . . .
C92 C 0.3688(4) 0.1999(4) 0.28421(15) 0.0445(12) Uani 1 1 d . . . . .
H92 H 0.328747 0.156699 0.265212 0.053 Uiso 1 1 calc R U . . .
F22 F 0.4948(19) 0.424(2) 0.2081(7) 0.099(11) Uani 0.37(3) 1 d D . P C 1
C27 C 0.5505(6) 0.4558(4) 0.05761(16) 0.0539(14) Uani 1 1 d . . . . .
C35 C 0.5366(5) -0.2036(4) 0.03094(14) 0.0465(13) Uani 1 1 d . . . . .
C78 C 0.5064(5) 0.2712(4) 0.42369(14) 0.0483(13) Uani 1 1 d . . . . .
H78 H 0.550822 0.226182 0.412018 0.058 Uiso 1 1 calc R U . . .
C82 C 0.7435(5) 0.3784(4) 0.41336(17) 0.0509(13) Uani 1 1 d . . . . .
H82 H 0.704625 0.378345 0.434544 0.061 Uiso 1 1 calc R U . . .
F18 F 0.872(2) 0.1225(18) 0.0508(10) 0.076(8) Uani 0.26(2) 1 d D U P D 1
C104 C 0.5850(5) 0.7945(4) 0.41592(15) 0.0457(12) Uani 1 1 d . . . . .
C51 C 0.1470(5) 0.1135(5) 0.17489(17) 0.0547(15) Uani 1 1 d . . . . .
C86 C 0.7468(5) 0.3906(4) 0.34923(17) 0.0507(13) Uani 1 1 d . . . . .
H86 H 0.711009 0.398019 0.325355 0.061 Uiso 1 1 calc R U . . .
C95 C 0.5023(4) 0.0663(4) 0.29272(14) 0.0580(13) Uani 1 1 d D U . . .
F41 F 0.4534(9) 0.0201(8) 0.2629(3) 0.122(4) Uani 0.660(14) 1 d D U P B 1
F34 F 0.8787(6) 0.4277(7) 0.29350(19) 0.146(3) Uani 1 1 d . U . . .
C75 C 0.3756(5) 0.3952(5) 0.45842(15) 0.0547(14) Uani 1 1 d D . . . .
C77 C 0.4550(6) 0.2355(5) 0.45359(15) 0.0584(16) Uani 1 1 d D . . . .
F30 F 0.2147(8) 0.4835(10) 0.4554(3) 0.105(3) Uani 0.711(19) 1 d D U P E 1
C2 C -0.2166(4) 0.2756(5) -0.1133(2) 0.0567(16) Uani 1 1 d . . . . .
C76 C 0.3890(6) 0.2965(5) 0.47126(16) 0.0640(18) Uani 1 1 d . . . . .
H76 H 0.353602 0.271383 0.491723 0.077 Uiso 1 1 calc R U . . .
B1 B 0.5231(4) 0.1069(4) 0.12184(12) 0.0253(9) Uani 1 1 d . . . . .
F29 F 0.3551(7) 0.5644(6) 0.4840(3) 0.092(3) Uani 0.711(19) 1 d D U P E 1
C85 C 0.8624(5) 0.3818(5) 0.3539(2) 0.0633(17) Uani 1 1 d . . . . .
F40 F 0.4914(9) -0.0002(6) 0.3198(3) 0.097(3) Uani 0.660(14) 1 d D U P B 1
C28 C 0.8393(6) 0.2128(5) 0.04385(19) 0.073(2) Uani 1 1 d D U . . .
B2 B 0.5553(5) 0.4071(4) 0.37354(14) 0.0351(11) Uani 1 1 d . . . . .
F17 F 0.914(2) 0.293(2) 0.0505(10) 0.100(9) Uani 0.26(2) 1 d D U P D 1
C63 C 1.1249(5) 0.2261(5) 0.6287(2) 0.0682(16) Uani 1 1 d D U . . .
C83 C 0.8565(5) 0.3683(5) 0.4177(2) 0.0622(16) Uani 1 1 d D . . . .
F35 F 0.9363(7) 0.2914(6) 0.3078(2) 0.152(3) Uani 1 1 d . U . . .
C3 C -0.2198(5) 0.3787(5) -0.0989(2) 0.0612(17) Uani 1 1 d . . . . .
C1 C -0.2160(5) 0.2795(6) -0.1516(2) 0.0662(18) Uani 1 1 d . . . . .
C52 C 0.1586(5) 0.0994(7) 0.04024(17) 0.0667(19) Uani 1 1 d . . . . .
C64 C 1.0968(5) 0.2160(6) 0.5912(2) 0.0754(17) Uani 1 1 d D U . . .
C84 C 0.9142(5) 0.3706(5) 0.3884(2) 0.0656(18) Uani 1 1 d . . . . .
H84 H 0.991080 0.364480 0.391539 0.079 Uiso 1 1 calc R U . . .
F28 F 0.2752(13) 0.4342(9) 0.5088(3) 0.122(4) Uani 0.711(19) 1 d D U P E 1
C4 C -0.2245(5) 0.4469(5) -0.1301(3) 0.068(2) Uani 1 1 d . . . . .
C5 C -0.2211(5) 0.3861(6) -0.1617(2) 0.069(2) Uani 1 1 d . . . . .
F27 F 0.3794(12) 0.0917(10) 0.4835(4) 0.112(4) Uani 0.523(19) 1 d D U P A 1
F16 F 0.8387(19) 0.194(2) 0.0093(5) 0.081(7) Uani 0.26(2) 1 d D U P D 1
C96 C 0.2327(5) 0.3327(6) 0.2724(2) 0.0639(17) Uani 1 1 d . . . . .
F37 F 0.9926(11) 0.2946(10) 0.4561(3) 0.117(5) Uani 0.606(14) 1 d D U P F 1
C80 C 0.4707(7) 0.1269(5) 0.46600(16) 0.081(2) Uani 1 1 d D U . . .
F36 F 1.0178(6) 0.4381(8) 0.3263(2) 0.208(5) Uani 1 1 d . U . . .
C19 C 0.0666(6) 0.2834(6) -0.05011(18) 0.0710(19) Uani 1 1 d D . . . .
H19A H -0.001556 0.249557 -0.041530 0.085 Uiso 1 1 calc R U . . .
H19B H 0.126802 0.239202 -0.042657 0.085 Uiso 1 1 calc R U . . .
C16 C 0.1791(5) 0.3446(6) -0.1143(2) 0.075(2) Uani 1 1 d D . . . .
H16A H 0.235443 0.346462 -0.092938 0.089 Uiso 1 1 calc R U . . .
H16B H 0.202553 0.298410 -0.133468 0.089 Uiso 1 1 calc R U . . .
F26 F 0.5492(12) 0.1279(8) 0.4924(4) 0.104(4) Uani 0.523(19) 1 d D U P A 1
C17 C 0.0479(6) 0.1472(5) -0.1134(2) 0.0709(19) Uani 1 1 d D . . . .
H17A H -0.015492 0.108817 -0.103300 0.085 Uiso 1 1 calc R U . . .
H17B H 0.034227 0.141011 -0.140494 0.085 Uiso 1 1 calc R U . . .
C67 C 1.1455(6) 0.1314(6) 0.6429(2) 0.0813(19) Uani 1 1 d D U . . .
C7 C -0.2276(5) 0.1773(6) -0.0917(3) 0.077(2) Uani 1 1 d . . . . .
H7A H -0.203802 0.118717 -0.105660 0.116 Uiso 1 1 calc R U . . .
H7B H -0.304544 0.161540 -0.087057 0.116 Uiso 1 1 calc R U . . .
H7C H -0.181640 0.187345 -0.068244 0.116 Uiso 1 1 calc R U . . .
C65 C 1.1024(6) 0.1071(7) 0.5826(2) 0.095(2) Uani 1 1 d D U . . .
C79 C 0.3054(6) 0.4666(6) 0.47708(19) 0.0802(18) Uani 1 1 d D U . . .
C66 C 1.1339(6) 0.0579(6) 0.6156(3) 0.091(2) Uani 1 1 d D U . . .
C88 C 0.9241(7) 0.3829(8) 0.3220(3) 0.086(3) Uani 1 1 d . U . . .
C87 C 0.9145(6) 0.3562(7) 0.4549(2) 0.092(3) Uani 1 1 d D U . . .
C18 C 0.1495(7) 0.0912(7) -0.1018(3) 0.103(3) Uani 1 1 d . . . . .
H18A H 0.139919 0.019358 -0.112164 0.154 Uiso 1 1 calc R U . . .
H18B H 0.160089 0.089224 -0.074996 0.154 Uiso 1 1 calc R U . . .
H18C H 0.213991 0.128944 -0.110887 0.154 Uiso 1 1 calc R U . . .
C8 C -0.2268(7) 0.4088(8) -0.0597(3) 0.095(3) Uani 1 1 d . . . . .
H8A H -0.174747 0.371525 -0.043971 0.142 Uiso 1 1 calc R U . . .
H8B H -0.301583 0.390110 -0.053311 0.142 Uiso 1 1 calc R U . . .
H8C H -0.208718 0.484706 -0.056086 0.142 Uiso 1 1 calc R U . . .
C15 C 0.1768(5) 0.4494(8) -0.1282(3) 0.097(3) Uani 1 1 d D . . . .
H15A H 0.233036 0.460324 -0.145704 0.117 Uiso 1 1 calc R U . . .
H15B H 0.196154 0.500931 -0.107588 0.117 Uiso 1 1 calc R U . . .
F38 F 0.9627(13) 0.4484(8) 0.4673(4) 0.142(5) Uani 0.606(14) 1 d D U P F 1
C10 C -0.2400(7) 0.4240(9) -0.2003(3) 0.112(4) Uani 1 1 d . . . . .
H10A H -0.215803 0.498996 -0.200769 0.167 Uiso 1 1 calc R U . . .
H10B H -0.318449 0.412885 -0.208844 0.167 Uiso 1 1 calc R U . . .
H10C H -0.198058 0.384779 -0.216500 0.167 Uiso 1 1 calc R U . . .
F39 F 0.8496(9) 0.3264(17) 0.4798(3) 0.154(6) Uani 0.606(14) 1 d D U P F 1
C9 C -0.2455(8) 0.5624(7) -0.1276(4) 0.110(4) Uani 1 1 d . . . . .
H9A H -0.198285 0.596879 -0.106932 0.165 Uiso 1 1 calc R U . . .
H9B H -0.322727 0.568157 -0.123861 0.165 Uiso 1 1 calc R U . . .
H9C H -0.228947 0.596281 -0.150425 0.165 Uiso 1 1 calc R U . . .
C6 C -0.2220(7) 0.1853(8) -0.1773(3) 0.097(3) Uani 1 1 d . . . . .
H6A H -0.183470 0.204077 -0.198776 0.146 Uiso 1 1 calc R U . . .
H6B H -0.299070 0.162439 -0.185192 0.146 Uiso 1 1 calc R U . . .
H6C H -0.187209 0.128197 -0.164609 0.146 Uiso 1 1 calc R U . . .
C57 C 0.7320(7) 0.1289(8) 0.6312(4) 0.119(4) Uani 1 1 d D . . . .
H57A H 0.725903 0.156199 0.656347 0.143 Uiso 1 1 calc R U . . .
H57B H 0.661788 0.137831 0.616370 0.143 Uiso 1 1 calc R U . . .
C13 C 0.0363(8) 0.6155(7) -0.1420(4) 0.118(4) Uani 1 1 d D . . . .
H13A H -0.032391 0.637047 -0.154957 0.142 Uiso 1 1 calc R U . . .
H13B H 0.030895 0.625341 -0.115363 0.142 Uiso 1 1 calc R U . . .
C20 C 0.0925(9) 0.3908(8) -0.0307(3) 0.100(3) Uani 1 1 d . . . . .
H20A H 0.030294 0.433111 -0.035931 0.150 Uiso 1 1 calc R U . . .
H20B H 0.158351 0.426395 -0.039634 0.150 Uiso 1 1 calc R U . . .
H20C H 0.105466 0.381659 -0.004206 0.150 Uiso 1 1 calc R U . . .
C68 C 1.1433(8) 0.3279(8) 0.6512(3) 0.119(4) Uani 1 1 d D U . . .
H68A H 1.095024 0.378640 0.640368 0.179 Uiso 1 1 calc R U . . .
H68B H 1.220127 0.356335 0.651329 0.179 Uiso 1 1 calc R U . . .
H68C H 1.126717 0.314710 0.676421 0.179 Uiso 1 1 calc R U . . .
C58 C 0.7450(6) 0.0230(9) 0.6329(4) 0.117(4) Uani 1 1 d D . . . .
H58A H 0.707019 -0.012582 0.610393 0.140 Uiso 1 1 calc R U . . .
H58B H 0.708737 -0.005519 0.654049 0.140 Uiso 1 1 calc R U . . .
C59 C 0.8800(10) -0.1366(7) 0.6118(4) 0.147(4) Uani 1 1 d D U . . .
H59A H 0.866919 -0.119452 0.585552 0.177 Uiso 1 1 calc R U . . .
H59B H 0.954427 -0.161347 0.615067 0.177 Uiso 1 1 calc R U . . .
C11 C 0.0590(9) 0.4725(11) -0.1997(3) 0.126(4) Uani 1 1 d D . . . .
H11A H -0.007070 0.496921 -0.213450 0.151 Uiso 1 1 calc R U . . .
H11B H 0.122619 0.522320 -0.203849 0.151 Uiso 1 1 calc R U . . .
C14 C 0.1288(9) 0.6888(9) -0.1520(4) 0.128(4) Uani 1 1 d . . . . .
H14A H 0.124977 0.693466 -0.178783 0.192 Uiso 1 1 calc R U . . .
H14B H 0.198794 0.662630 -0.142820 0.192 Uiso 1 1 calc R U . . .
H14C H 0.123714 0.758450 -0.141064 0.192 Uiso 1 1 calc R U . . .
C69 C 1.0811(9) 0.3073(11) 0.5659(4) 0.147(5) Uani 1 1 d D U . . .
H69A H 1.035472 0.282344 0.543423 0.220 Uiso 1 1 calc R U . . .
H69B H 1.152885 0.337278 0.559554 0.220 Uiso 1 1 calc R U . . .
H69C H 1.044878 0.361253 0.578265 0.220 Uiso 1 1 calc R U . . .
C12 C 0.0781(14) 0.3620(13) -0.2148(4) 0.168(6) Uani 1 1 d . . . . .
H12A H 0.094283 0.366969 -0.240409 0.252 Uiso 1 1 calc R U . . .
H12B H 0.011862 0.314229 -0.213382 0.252 Uiso 1 1 calc R U . . .
H12C H 0.140190 0.335203 -0.200119 0.252 Uiso 1 1 calc R U . . .
C60 C 0.8064(10) -0.2255(10) 0.6166(5) 0.153(5) Uani 1 1 d . U . . .
H60A H 0.760030 -0.243042 0.593655 0.229 Uiso 1 1 calc R U . . .
H60B H 0.760079 -0.210070 0.636034 0.229 Uiso 1 1 calc R U . . .
H60C H 0.848288 -0.285140 0.623624 0.229 Uiso 1 1 calc R U . . .
C62 C 0.9040(14) 0.0371(17) 0.7148(4) 0.188(7) Uani 1 1 d . U . . .
H62A H 0.830807 0.062481 0.710910 0.282 Uiso 1 1 calc R U . . .
H62B H 0.960048 0.095423 0.712637 0.282 Uiso 1 1 calc R U . . .
H62C H 0.914239 0.008064 0.739327 0.282 Uiso 1 1 calc R U . . .
C55 C 0.7888(10) 0.2451(11) 0.5648(3) 0.173(6) Uani 1 1 d D U . . .
H55A H 0.719429 0.278259 0.566361 0.208 Uiso 1 1 calc R U . . .
H55B H 0.841651 0.296672 0.554505 0.208 Uiso 1 1 calc R U . . .
C72 C 1.1878(8) 0.1116(12) 0.6827(3) 0.145(5) Uani 1 1 d D U . . .
H72A H 1.249948 0.162969 0.690661 0.217 Uiso 1 1 calc R U . . .
H72B H 1.211791 0.040570 0.684368 0.217 Uiso 1 1 calc R U . . .
H72C H 1.128798 0.118507 0.698544 0.217 Uiso 1 1 calc R U . . .
C53 C 0.8523(10) 0.3352(9) 0.6383(5) 0.197(7) Uani 1 1 d D U . . .
H53A H 0.879579 0.320908 0.663854 0.236 Uiso 1 1 calc R U . . .
H53B H 0.908327 0.384791 0.628616 0.236 Uiso 1 1 calc R U . . .
C71 C 1.1681(10) -0.0529(8) 0.6234(5) 0.162(5) Uani 1 1 d D U . . .
H71A H 1.116127 -0.089212 0.638622 0.243 Uiso 1 1 calc R U . . .
H71B H 1.242084 -0.047678 0.636475 0.243 Uiso 1 1 calc R U . . .
H71C H 1.167958 -0.092328 0.600221 0.243 Uiso 1 1 calc R U . . .
C61 C 0.9149(12) -0.0503(14) 0.6852(3) 0.171(6) Uani 1 1 d D U . . .
H61A H 0.862235 -0.111292 0.689068 0.205 Uiso 1 1 calc R U . . .
H61B H 0.989846 -0.073844 0.688998 0.205 Uiso 1 1 calc R U . . .
C70 C 1.0909(11) 0.0590(15) 0.5445(4) 0.183(6) Uani 1 1 d D U . . .
H70A H 1.067950 0.111163 0.526787 0.275 Uiso 1 1 calc R U . . .
H70B H 1.035639 -0.001430 0.542935 0.275 Uiso 1 1 calc R U . . .
H70C H 1.161703 0.035846 0.538960 0.275 Uiso 1 1 calc R U . . .
C56 C 0.7674(13) 0.1502(14) 0.5397(4) 0.205(7) Uani 1 1 d D U . . .
H56A H 0.736746 0.170822 0.515428 0.308 Uiso 1 1 calc R U . . .
H56B H 0.714943 0.099111 0.549749 0.308 Uiso 1 1 calc R U . . .
H56C H 0.836410 0.118620 0.537397 0.308 Uiso 1 1 calc R U . . .
C54 C 0.7488(11) 0.3899(14) 0.6393(7) 0.235(8) Uani 1 1 d D U . . .
H54A H 0.725649 0.387866 0.664149 0.352 Uiso 1 1 calc R U . . .
H54B H 0.690575 0.354437 0.622023 0.352 Uiso 1 1 calc R U . . .
H54C H 0.762742 0.463143 0.632359 0.352 Uiso 1 1 calc R U . . .
F42A F 0.4311(12) -0.0129(8) 0.2990(5) 0.078(4) Uani 0.340(14) 1 d D U P B 2
F40A F 0.5086(15) 0.0561(12) 0.2567(3) 0.079(4) Uani 0.340(14) 1 d D U P B 2
F41A F 0.5973(11) 0.0419(13) 0.3075(5) 0.096(5) Uani 0.340(14) 1 d D U P B 2
F37A F 0.8773(17) 0.4031(18) 0.4816(4) 0.124(7) Uani 0.394(14) 1 d D U P F 2
F38A F 0.907(2) 0.2544(10) 0.4622(5) 0.134(6) Uani 0.394(14) 1 d D U P F 2
F39A F 1.0192(10) 0.383(2) 0.4555(6) 0.171(8) Uani 0.394(14) 1 d D U P F 2
F17A F 0.8185(12) 0.1391(19) 0.0170(7) 0.237(11) Uani 0.74(2) 1 d D . P D 2
F16A F 0.9092(8) 0.1787(15) 0.0699(3) 0.122(6) Uani 0.74(2) 1 d D . P D 2
F18A F 0.8912(9) 0.2886(11) 0.0275(5) 0.135(6) Uani 0.74(2) 1 d D . P D 2
F25A F 0.4427(18) 0.0972(10) 0.4964(3) 0.112(5) Uani 0.477(19) 1 d D . P A 2
F27A F 0.5815(9) 0.1062(11) 0.4678(6) 0.124(5) Uani 0.477(19) 1 d D . P A 2
F26A F 0.4338(15) 0.0568(14) 0.4398(4) 0.093(5) Uani 0.477(19) 1 d D . P A 2
F28A F 0.2471(19) 0.5258(18) 0.4552(6) 0.091(6) Uani 0.289(19) 1 d D . P E 2
F29A F 0.2303(15) 0.4040(16) 0.4936(7) 0.087(6) Uani 0.289(19) 1 d D . P E 2
F30A F 0.3634(15) 0.526(2) 0.5031(6) 0.114(7) Uani 0.289(19) 1 d D . P E 2
F23A F 0.4809(8) 0.3979(15) 0.2232(9) 0.139(8) Uani 0.63(3) 1 d D . P C 2
F22A F 0.625(2) 0.4147(14) 0.2573(3) 0.112(6) Uani 0.63(3) 1 d D . P C 2
F24A F 0.6203(19) 0.4684(9) 0.2050(5) 0.105(6) Uani 0.63(3) 1 d D . P C 2
C43 C 0.8202(5) 0.0946(5) 0.23121(16) 0.0676(16) Uani 1 1 d D U . . .
F20 F 0.8199(12) 0.0846(13) 0.2659(3) 0.096(4) Uani 0.567(14) 1 d D U P G 1
F19 F 0.9189(6) 0.1569(8) 0.2295(3) 0.079(3) Uani 0.567(14) 1 d D U P G 1
F21 F 0.8463(10) 0.0097(8) 0.2151(4) 0.111(5) Uani 0.567(14) 1 d D U P G 1
F21A F 0.9015(12) 0.0886(17) 0.2150(4) 0.124(6) Uani 0.433(14) 1 d D U P G 2
F19A F 0.8432(17) 0.1274(11) 0.2658(3) 0.083(5) Uani 0.433(14) 1 d D U P G 2
F20A F 0.7804(10) -0.0092(7) 0.2376(4) 0.081(4) Uani 0.433(14) 1 d D U P G 2
F48 F 0.5649(8) 0.7944(5) 0.27498(15) 0.082(2) Uani 0.746(12) 1 d D . P H 1
F46 F 0.5126(9) 0.6360(4) 0.25800(12) 0.109(4) Uani 0.746(12) 1 d D . P H 1
C103 C 0.5133(6) 0.7061(4) 0.28238(15) 0.0621(17) Uani 1 1 d D . . . .
F47 F 0.4064(6) 0.7364(8) 0.27646(18) 0.137(4) Uani 0.746(12) 1 d D . P H 1
F47A F 0.6062(12) 0.6831(14) 0.2658(5) 0.079(6) Uiso 0.254(12) 1 d D . P H 2
F46A F 0.5086(14) 0.8010(9) 0.2764(5) 0.059(5) Uiso 0.254(12) 1 d D . P H 2
F48A F 0.4372(13) 0.6494(14) 0.2642(5) 0.085(7) Uiso 0.254(12) 1 d D . P H 2

loop_
_atom_site_aniso_label
_atom_site_aniso_U_11
_atom_site_aniso_U_22
_atom_site_aniso_U_33
_atom_site_aniso_U_23
_atom_site_aniso_U_13
_atom_site_aniso_U_12
Fe1 0.0314(4) 0.0527(5) 0.0644(5) 0.0276(4) -0.0005(3) -0.0008(3)
Fe2 0.0426(4) 0.0477(5) 0.0798(6) 0.0206(4) 0.0007(4) -0.0044(4)
P2 0.0310(6) 0.0524(9) 0.0662(9) 0.0214(7) -0.0003(6) 0.0046(6)
P1 0.0425(9) 0.1057(16) 0.0993(15) 0.0619(13) 0.0010(9) -0.0081(9)
P3 0.0619(12) 0.0738(14) 0.168(3) 0.0328(16) 0.0018(14) 0.0124(10)
P4 0.0606(12) 0.0964(18) 0.176(3) 0.0741(19) 0.0156(14) 0.0052(12)
F32 0.067(2) 0.066(2) 0.0417(17) -0.0156(16) -0.0024(15) -0.0033(17)
F9 0.106(3) 0.076(3) 0.056(2) 0.0361(19) 0.032(2) 0.024(2)
F11 0.199(5) 0.057(2) 0.0295(17) 0.0000(16) 0.004(2) 0.038(3)
F33 0.150(4) 0.0317(18) 0.063(2) -0.0140(16) 0.003(2) -0.002(2)
F10 0.107(3) 0.074(3) 0.055(2) -0.025(2) 0.005(2) -0.028(2)
F31 0.062(2) 0.108(3) 0.079(3) -0.056(3) 0.0208(19) 0.000(2)
F6 0.085(3) 0.119(4) 0.052(2) 0.022(2) 0.035(2) 0.021(3)
F15 0.097(3) 0.052(2) 0.154(5) 0.066(3) 0.023(3) 0.010(2)
F8 0.063(2) 0.142(4) 0.110(4) 0.091(3) -0.001(2) 0.024(3)
F14 0.082(3) 0.055(2) 0.118(4) 0.015(2) -0.007(3) 0.029(2)
F7 0.193(6) 0.035(2) 0.071(3) 0.0195(18) 0.009(3) -0.014(3)
F12 0.088(3) 0.104(3) 0.070(3) -0.022(2) 0.031(2) 0.023(3)
F5 0.076(3) 0.177(6) 0.090(3) -0.042(3) 0.051(3) -0.055(3)
F2 0.054(2) 0.211(6) 0.0397(19) -0.009(3) -0.0023(16) 0.015(3)
F13 0.256(7) 0.035(2) 0.077(3) -0.004(2) 0.009(4) 0.061(3)
F44 0.050(2) 0.106(4) 0.105(3) 0.013(3) -0.013(2) -0.008(2)
F4 0.136(4) 0.099(4) 0.091(3) -0.001(3) 0.063(3) 0.053(3)
F3 0.059(2) 0.167(5) 0.065(3) 0.002(3) -0.015(2) -0.017(3)
C21 0.037(2) 0.019(2) 0.028(2) 0.0005(16) 0.0040(17) 0.0048(17)
C29 0.029(2) 0.023(2) 0.032(2) 0.0034(17) 0.0037(16) 0.0054(16)
C30 0.033(2) 0.024(2) 0.029(2) 0.0052(17) 0.0015(17) 0.0048(17)
C102 0.045(3) 0.033(2) 0.025(2) 0.0014(18) 0.0033(18) 0.000(2)
F43 0.096(4) 0.092(4) 0.148(5) -0.038(3) -0.053(3) 0.052(3)
C31 0.034(2) 0.029(2) 0.031(2) 0.0001(18) 0.0037(17) 0.0025(18)
C37 0.035(2) 0.027(2) 0.028(2) 0.0005(17) 0.0043(17) 0.0033(18)
C42 0.040(2) 0.030(2) 0.029(2) 0.0011(18) 0.0055(18) 0.0060(19)
F25 0.135(10) 0.039(5) 0.067(5) 0.010(3) 0.012(5) 0.026(6)
C45 0.036(2) 0.0179(19) 0.032(2) 0.0029(16) 0.0061(17) 0.0057(16)
C34 0.040(2) 0.029(2) 0.027(2) 0.0036(17) 0.0047(18) 0.0063(19)
F42 0.084(3) 0.050(4) 0.110(6) 0.008(4) 0.043(3) 0.026(3)
C101 0.043(3) 0.032(2) 0.032(2) -0.0025(19) 0.0079(19) -0.001(2)
C89 0.045(3) 0.026(2) 0.030(2) 0.0028(17) 0.0070(18) 0.0033(19)
C97 0.040(2) 0.029(2) 0.030(2) 0.0025(18) 0.0055(18) -0.0008(19)
C46 0.040(2) 0.031(2) 0.030(2) 0.0049(18) 0.0058(18) 0.0040(19)
F1 0.132(5) 0.166(6) 0.080(3) 0.046(3) -0.023(3) 0.066(4)
F45 0.093(3) 0.135(5) 0.082(3) 0.039(3) -0.006(3) 0.023(3)
C22 0.040(2) 0.026(2) 0.030(2) 0.0005(17) 0.0038(18) 0.0075(18)
C33 0.042(2) 0.026(2) 0.038(2) 0.0086(19) 0.0038(19) 0.0058(19)
C32 0.041(2) 0.020(2) 0.039(2) 0.0009(18) 0.0014(19) 0.0065(18)
C100 0.053(3) 0.031(2) 0.039(3) 0.004(2) 0.001(2) 0.005(2)
C38 0.040(2) 0.031(2) 0.035(2) 0.0017(19) 0.0036(19) 0.0051(19)
C91 0.051(3) 0.029(2) 0.043(3) -0.001(2) 0.009(2) 0.001(2)
C36 0.067(4) 0.032(3) 0.044(3) 0.014(2) 0.007(3) 0.010(2)
C81 0.049(3) 0.026(2) 0.047(3) -0.006(2) 0.000(2) 0.003(2)
C90 0.042(3) 0.036(3) 0.039(2) 0.004(2) 0.003(2) 0.005(2)
C41 0.051(3) 0.036(3) 0.031(2) -0.0027(19) 0.013(2) 0.002(2)
C39 0.050(3) 0.046(3) 0.033(2) 0.006(2) -0.004(2) 0.009(2)
C50 0.037(2) 0.039(3) 0.030(2) 0.0078(19) 0.0063(18) 0.007(2)
F23 0.092(13) 0.048(10) 0.25(4) -0.049(16) 0.087(17) -0.023(9)
C94 0.041(3) 0.030(2) 0.041(3) -0.002(2) 0.007(2) 0.004(2)
C73 0.053(3) 0.032(2) 0.028(2) 0.0026(18) 0.001(2) -0.001(2)
C26 0.036(2) 0.027(2) 0.043(3) 0.0039(19) 0.0095(19) 0.0053(18)
C47 0.039(2) 0.039(3) 0.041(3) 0.000(2) 0.013(2) 0.006(2)
C23 0.055(3) 0.023(2) 0.033(2) 0.0020(18) -0.001(2) 0.003(2)
F24 0.145(18) 0.065(9) 0.050(10) -0.011(7) 0.062(12) 0.009(11)
C49 0.036(2) 0.050(3) 0.040(3) 0.010(2) 0.001(2) 0.010(2)
C99 0.060(3) 0.033(3) 0.029(2) 0.0011(19) 0.002(2) 0.003(2)
C98 0.048(3) 0.028(2) 0.028(2) -0.0008(18) 0.0046(19) -0.0020(19)
C93 0.042(3) 0.036(3) 0.048(3) -0.005(2) 0.001(2) 0.002(2)
C40 0.059(3) 0.044(3) 0.029(2) -0.001(2) -0.005(2) -0.002(2)
C24 0.055(3) 0.033(3) 0.043(3) 0.011(2) 0.011(2) -0.006(2)
C74 0.060(3) 0.040(3) 0.037(3) 0.008(2) 0.009(2) -0.001(2)
C44 0.069(4) 0.039(3) 0.039(3) -0.012(2) 0.008(3) 0.000(3)
C25 0.041(3) 0.040(3) 0.049(3) 0.005(2) 0.013(2) 0.001(2)
C48 0.030(2) 0.050(3) 0.052(3) 0.005(2) 0.007(2) 0.012(2)
C92 0.048(3) 0.037(3) 0.047(3) -0.007(2) 0.003(2) -0.002(2)
F22 0.12(2) 0.074(14) 0.103(13) -0.057(10) -0.047(13) 0.061(15)
C27 0.080(4) 0.031(3) 0.051(3) 0.008(2) 0.001(3) 0.009(3)
C35 0.069(4) 0.032(3) 0.039(3) -0.006(2) 0.006(2) 0.003(2)
C78 0.076(4) 0.032(3) 0.036(3) 0.003(2) -0.002(2) 0.004(3)
C82 0.055(3) 0.042(3) 0.053(3) -0.005(2) -0.009(3) 0.005(2)
F18 0.071(13) 0.078(11) 0.096(16) 0.032(10) 0.063(11) 0.032(9)
C104 0.054(3) 0.041(3) 0.042(3) -0.006(2) 0.009(2) -0.001(2)
C51 0.048(3) 0.069(4) 0.050(3) -0.007(3) 0.018(3) 0.008(3)
C86 0.052(3) 0.042(3) 0.057(3) -0.009(3) 0.008(3) -0.003(2)
C95 0.069(3) 0.032(3) 0.075(3) -0.006(2) 0.016(3) 0.008(2)
F41 0.152(8) 0.066(6) 0.137(6) -0.061(5) -0.047(6) 0.038(5)
F34 0.140(6) 0.206(8) 0.108(5) 0.038(5) 0.079(4) 0.029(5)
C75 0.069(4) 0.054(4) 0.042(3) 0.005(3) 0.015(3) -0.004(3)
C77 0.102(5) 0.037(3) 0.033(3) 0.009(2) 0.001(3) -0.006(3)
F30 0.104(5) 0.092(7) 0.124(6) 0.004(5) 0.035(4) 0.016(5)
C2 0.026(2) 0.055(4) 0.089(5) 0.027(3) 0.005(3) 0.000(2)
C76 0.102(5) 0.051(4) 0.037(3) 0.009(3) 0.016(3) -0.019(3)
B1 0.030(2) 0.022(2) 0.025(2) 0.0010(17) 0.0051(18) 0.0050(18)
F29 0.122(5) 0.068(4) 0.095(6) -0.009(4) 0.058(4) 0.012(3)
C85 0.059(4) 0.053(4) 0.078(4) -0.025(3) 0.018(3) -0.002(3)
F40 0.144(8) 0.038(4) 0.123(6) 0.024(4) 0.059(5) 0.032(4)
C28 0.064(4) 0.070(4) 0.092(5) 0.016(4) 0.044(4) 0.003(3)
B2 0.043(3) 0.029(3) 0.033(3) 0.002(2) 0.004(2) 0.001(2)
F17 0.074(12) 0.084(13) 0.143(19) -0.014(13) 0.072(13) -0.039(10)
C63 0.045(3) 0.071(4) 0.087(4) 0.010(3) 0.008(3) -0.008(3)
C83 0.052(3) 0.057(4) 0.074(4) -0.010(3) -0.008(3) 0.005(3)
F35 0.177(7) 0.126(5) 0.162(6) -0.067(5) 0.080(5) 0.012(5)
C3 0.035(3) 0.058(4) 0.092(5) 0.016(3) 0.011(3) 0.004(3)
C1 0.037(3) 0.066(4) 0.093(5) 0.019(4) -0.005(3) 0.000(3)
C52 0.043(3) 0.111(6) 0.047(3) 0.012(4) -0.004(3) 0.017(4)
C64 0.044(3) 0.097(4) 0.086(4) 0.043(3) 0.009(3) -0.002(3)
C84 0.050(3) 0.059(4) 0.084(5) -0.021(3) -0.007(3) 0.006(3)
F28 0.193(10) 0.111(6) 0.080(5) 0.021(4) 0.085(5) 0.030(6)
C4 0.040(3) 0.043(3) 0.122(6) 0.031(4) 0.004(3) 0.004(3)
C5 0.044(3) 0.074(5) 0.087(5) 0.039(4) -0.011(3) 0.001(3)
F27 0.172(9) 0.056(6) 0.117(9) 0.051(6) 0.043(7) 0.014(6)
F16 0.069(12) 0.114(17) 0.069(10) 0.012(9) 0.051(8) 0.012(11)
C96 0.055(4) 0.060(4) 0.074(4) -0.016(3) -0.006(3) 0.003(3)
F37 0.122(9) 0.120(9) 0.107(7) -0.009(7) -0.044(7) 0.065(8)
C80 0.154(6) 0.043(3) 0.047(3) 0.018(2) 0.007(3) 0.009(3)
F36 0.116(5) 0.308(11) 0.185(7) -0.139(7) 0.094(5) -0.126(6)
C19 0.064(4) 0.081(5) 0.065(4) 0.026(4) -0.006(3) 0.001(4)
C16 0.036(3) 0.089(5) 0.099(5) 0.043(4) 0.005(3) 0.003(3)
F26 0.169(9) 0.064(6) 0.077(7) 0.018(5) -0.022(6) 0.031(6)
C17 0.051(4) 0.063(4) 0.097(5) 0.003(4) -0.001(3) 0.008(3)
C67 0.044(3) 0.090(4) 0.108(5) 0.039(4) 0.000(3) -0.006(3)
C7 0.043(3) 0.060(4) 0.133(7) 0.046(4) 0.022(4) 0.002(3)
C65 0.050(3) 0.122(5) 0.107(5) -0.035(4) 0.016(3) -0.021(4)
C79 0.103(4) 0.077(4) 0.069(4) 0.006(3) 0.050(3) 0.008(3)
C66 0.048(3) 0.069(4) 0.157(6) 0.011(4) 0.015(4) 0.001(3)
C88 0.070(5) 0.102(7) 0.083(6) -0.027(5) 0.023(4) -0.014(4)
C87 0.065(4) 0.129(7) 0.077(5) -0.008(5) -0.026(4) 0.024(5)
C18 0.068(5) 0.075(6) 0.164(10) -0.002(6) -0.014(5) 0.027(4)
C8 0.066(5) 0.110(7) 0.112(7) 0.000(6) 0.031(5) 0.011(5)
C15 0.036(3) 0.111(7) 0.142(8) 0.057(6) -0.004(4) -0.005(4)
F38 0.159(11) 0.129(8) 0.123(9) -0.044(7) -0.079(8) 0.032(7)
C10 0.074(5) 0.156(10) 0.100(7) 0.070(7) -0.019(5) 0.001(6)
F39 0.103(7) 0.286(18) 0.072(7) 0.054(9) -0.021(5) 0.023(10)
C9 0.079(6) 0.058(5) 0.199(12) 0.039(6) 0.024(6) 0.014(4)
C6 0.073(5) 0.090(6) 0.122(8) -0.016(6) -0.010(5) -0.004(5)
C57 0.053(5) 0.102(7) 0.211(13) 0.043(8) 0.033(6) 0.024(5)
C13 0.079(6) 0.089(7) 0.188(12) 0.062(7) 0.007(7) 0.009(5)
C20 0.115(7) 0.103(7) 0.077(5) -0.004(5) -0.004(5) -0.004(6)
C68 0.070(5) 0.112(7) 0.168(9) -0.051(7) 0.020(6) -0.032(5)
C58 0.048(4) 0.129(9) 0.174(11) 0.071(8) 0.006(5) 0.004(5)
C59 0.101(7) 0.064(6) 0.274(13) 0.019(7) 0.022(9) -0.014(5)
C11 0.095(7) 0.173(10) 0.105(7) 0.052(6) 0.020(5) -0.031(7)
C14 0.092(7) 0.121(9) 0.163(11) 0.063(8) -0.008(7) -0.033(6)
C69 0.084(6) 0.197(10) 0.167(9) 0.133(8) 0.027(6) 0.015(7)
C12 0.176(14) 0.188(12) 0.132(10) 0.001(9) -0.026(9) 0.014(10)
C60 0.105(8) 0.103(8) 0.244(14) 0.020(9) -0.002(9) -0.004(6)
C62 0.143(10) 0.28(2) 0.144(10) 0.099(11) 0.025(10) 0.025(13)
C55 0.099(8) 0.181(13) 0.224(12) 0.120(10) -0.054(9) -0.023(8)
C72 0.074(6) 0.217(12) 0.133(8) 0.092(8) -0.029(6) -0.019(7)
C53 0.113(8) 0.089(7) 0.376(17) -0.060(10) -0.033(10) 0.024(6)
C71 0.094(7) 0.079(6) 0.319(15) 0.027(8) 0.034(9) 0.020(6)
C61 0.106(8) 0.218(16) 0.191(10) 0.133(10) 0.008(9) 0.006(10)
C70 0.104(8) 0.284(14) 0.151(9) -0.109(10) 0.033(7) -0.046(9)
C56 0.138(10) 0.275(17) 0.173(11) 0.081(11) -0.071(9) -0.073(11)
C54 0.140(10) 0.151(11) 0.40(2) -0.071(13) -0.021(12) 0.038(9)
F42A 0.096(7) 0.024(4) 0.120(10) -0.013(6) 0.047(7) 0.004(5)
F40A 0.114(10) 0.042(8) 0.087(5) -0.015(4) 0.041(5) 0.010(6)
F41A 0.094(6) 0.052(9) 0.141(11) -0.019(8) -0.009(7) 0.029(6)
F37A 0.125(13) 0.156(15) 0.083(9) -0.055(11) -0.044(9) 0.046(12)
F38A 0.162(15) 0.133(11) 0.101(11) -0.013(9) -0.051(12) 0.055(11)
F39A 0.089(9) 0.25(2) 0.161(14) -0.018(17) -0.052(9) 0.005(13)
F17A 0.154(11) 0.228(18) 0.34(2) -0.182(17) 0.177(15) -0.061(12)
F16A 0.074(5) 0.204(14) 0.110(7) 0.071(9) 0.043(5) 0.084(7)
F18A 0.089(6) 0.145(9) 0.197(13) 0.114(10) 0.097(8) 0.045(6)
F25A 0.239(15) 0.059(6) 0.045(5) 0.026(4) 0.026(7) 0.029(9)
F27A 0.170(8) 0.074(8) 0.130(12) 0.054(8) -0.002(6) 0.026(6)
F26A 0.143(11) 0.057(7) 0.081(6) -0.006(5) 0.006(6) 0.025(7)
F28A 0.122(12) 0.074(11) 0.086(8) 0.009(8) 0.049(7) 0.015(9)
F29A 0.083(9) 0.101(10) 0.084(11) 0.013(9) 0.048(8) 0.006(7)
F30A 0.112(10) 0.138(14) 0.096(10) -0.037(9) 0.048(8) -0.002(9)
F23A 0.081(8) 0.081(9) 0.26(2) -0.085(12) 0.059(12) 0.005(6)
F22A 0.200(17) 0.085(10) 0.051(6) -0.036(6) -0.022(7) 0.063(10)
F24A 0.210(19) 0.029(5) 0.088(8) 0.011(4) 0.072(9) 0.015(7)
C43 0.069(4) 0.075(4) 0.056(3) 0.002(3) -0.014(3) 0.021(3)
F20 0.077(7) 0.145(12) 0.073(5) 0.060(6) 0.004(5) 0.030(8)
F19 0.050(4) 0.097(6) 0.091(6) 0.013(5) -0.001(4) 0.022(4)
F21 0.096(9) 0.091(6) 0.137(9) -0.030(7) -0.064(7) 0.057(6)
F21A 0.089(9) 0.191(17) 0.114(10) 0.074(11) 0.039(8) 0.084(10)
F19A 0.102(11) 0.073(8) 0.062(6) -0.001(6) -0.047(6) 0.010(7)
F20A 0.086(7) 0.059(5) 0.095(8) 0.008(5) -0.035(6) 0.034(5)
F48 0.118(7) 0.069(4) 0.053(3) 0.030(3) -0.002(4) -0.018(4)
F46 0.264(12) 0.046(3) 0.021(2) 0.002(2) -0.003(4) 0.045(5)
C103 0.104(5) 0.041(3) 0.037(3) 0.005(2) -0.010(3) -0.001(3)
F47 0.128(7) 0.223(11) 0.067(4) 0.048(5) -0.018(4) 0.077(7)

loop_
_atom_type_symbol
_atom_type_description
_atom_type_scat_dispersion_real
_atom_type_scat_dispersion_imag
_atom_type_scat_source
C C 0.0033 0.0016 'International Tables Vol C Tables 4.2.6.8 and 6.1.1.4'
H H 0.0000 0.0000 'International Tables Vol C Tables 4.2.6.8 and 6.1.1.4'
B B 0.0013 0.0007 'International Tables Vol C Tables 4.2.6.8 and 6.1.1.4'
F F 0.0171 0.0103 'International Tables Vol C Tables 4.2.6.8 and 6.1.1.4'
Fe Fe 0.3463 0.8444 'International Tables Vol C Tables 4.2.6.8 and 6.1.1.4'
P P 0.1023 0.0942 'International Tables Vol C Tables 4.2.6.8 and 6.1.1.4'

loop_
_geom_angle_atom_site_label_1
_geom_angle_atom_site_label_2
_geom_angle_atom_site_label_3
_geom_angle
_geom_angle_site_symmetry_1
_geom_angle_site_symmetry_3
_geom_angle_publ_flag
P1 Fe1 P2 90.94(7) . . ?
C2 Fe1 P2 98.03(16) . . ?
C2 Fe1 P1 168.93(19) . . ?
C3 Fe1 P2 114.64(19) . . ?
C3 Fe1 P1 140.8(2) . . ?
C3 Fe1 C2 39.2(3) . . ?
C1 Fe1 P2 114.9(2) . . ?
C1 Fe1 P1 130.6(2) . . ?
C1 Fe1 C2 39.1(3) . . ?
C1 Fe1 C3 66.4(3) . . ?
C1 Fe1 C4 66.4(3) . . ?
C4 Fe1 P2 154.2(2) . . ?
C4 Fe1 P1 107.55(19) . . ?
C4 Fe1 C2 66.2(2) . . ?
C4 Fe1 C3 40.4(3) . . ?
C5 Fe1 P2 154.1(2) . . ?
C5 Fe1 P1 102.9(2) . . ?
C5 Fe1 C2 66.3(3) . . ?
C5 Fe1 C3 66.9(3) . . ?
C5 Fe1 C1 40.2(3) . . ?
C5 Fe1 C4 39.1(3) . . ?
P3 Fe2 P4 92.30(10) . . ?
C63 Fe2 P3 108.8(2) . . ?
C63 Fe2 P4 145.5(2) . . ?
C63 Fe2 C64 38.8(3) . . ?
C63 Fe2 C67 38.2(2) . . ?
C63 Fe2 C66 64.1(3) . . ?
C64 Fe2 P3 100.6(2) . . ?
C64 Fe2 P4 162.7(3) . . ?
C64 Fe2 C67 65.5(3) . . ?
C64 Fe2 C66 66.5(3) . . ?
C67 Fe2 P3 141.9(3) . . ?
C67 Fe2 P4 110.3(2) . . ?
C67 Fe2 C66 37.7(3) . . ?
C65 Fe2 P3 127.8(3) . . ?
C65 Fe2 P4 122.3(3) . . ?
C65 Fe2 C63 65.2(3) . . ?
C65 Fe2 C64 40.4(3) . . ?
C65 Fe2 C67 65.0(3) . . ?
C65 Fe2 C66 39.6(3) . . ?
C66 Fe2 P3 166.6(3) . . ?
C66 Fe2 P4 99.5(2) . . ?
C19 P2 Fe1 119.7(3) . . ?
C19 P2 C16 106.3(4) . . ?
C19 P2 C17 102.5(4) . . ?
C16 P2 Fe1 106.3(2) . . ?
C16 P2 C17 103.7(4) . . ?
C17 P2 Fe1 116.8(2) . . ?
C15 P1 Fe1 106.7(3) . . ?
C13 P1 Fe1 115.3(4) . . ?
C13 P1 C15 101.9(5) . . ?
C11 P1 Fe1 124.0(4) . . ?
C11 P1 C15 105.1(5) . . ?
C11 P1 C13 101.3(6) . . ?
C57 P3 Fe2 105.0(3) . . ?
C55 P3 Fe2 120.2(5) . . ?
C55 P3 C57 106.4(6) . . ?
C53 P3 Fe2 116.6(4) . . ?
C53 P3 C57 102.6(7) . . ?
C53 P3 C55 104.3(8) . . ?
C58 P4 Fe2 106.3(3) . . ?
C58 P4 C59 101.7(6) . . ?
C59 P4 Fe2 119.2(4) . . ?
C61 P4 Fe2 120.7(5) . . ?
C61 P4 C58 104.8(6) . . ?
C61 P4 C59 101.8(8) . . ?
C22 C21 B1 120.5(4) . . ?
C26 C21 C22 115.7(4) . . ?
C26 C21 B1 123.3(4) . . ?
C30 C29 B1 122.1(4) . . ?
C34 C29 C30 115.8(4) . . ?
C34 C29 B1 121.7(4) . . ?
C29 C30 H30 118.8 . . ?
C31 C30 C29 122.5(4) . . ?
C31 C30 H30 118.8 . . ?
C101 C102 H102 118.9 . . ?
C101 C102 C97 122.3(4) . . ?
C97 C102 H102 118.9 . . ?
C30 C31 C32 121.0(4) . . ?
C30 C31 C35 120.8(4) . . ?
C32 C31 C35 118.2(4) . . ?
C42 C37 B1 120.1(4) . . ?
C38 C37 C42 116.5(4) . . ?
C38 C37 B1 123.2(4) . . ?
C37 C42 H42 119.0 . . ?
C37 C42 C41 121.9(4) . . ?
C41 C42 H42 119.0 . . ?
C46 C45 B1 124.2(4) . . ?
C50 C45 C46 115.4(4) . . ?
C50 C45 B1 120.1(4) . . ?
C29 C34 H34 119.0 . . ?
C29 C34 C33 122.1(4) . . ?
C33 C34 H34 119.0 . . ?
C102 C101 C104 118.9(4) . . ?
C100 C101 C102 120.8(4) . . ?
C100 C101 C104 120.2(5) . . ?
C90 C89 C94 115.5(4) . . ?
C90 C89 B2 124.0(4) . . ?
C94 C89 B2 120.4(4) . . ?
C102 C97 B2 121.7(4) . . ?
C98 C97 C102 115.0(4) . . ?
C98 C97 B2 123.1(4) . . ?
C45 C46 H46 119.0 . . ?
C47 C46 C45 122.1(4) . . ?
C47 C46 H46 119.0 . . ?
C21 C22 H22 119.0 . . ?
C23 C22 C21 121.9(4) . . ?
C23 C22 H22 119.0 . . ?
C34 C33 C36 119.5(4) . . ?
C32 C33 C34 120.5(4) . . ?
C32 C33 C36 120.0(4) . . ?
C31 C32 H32 120.9 . . ?
C33 C32 C31 118.1(4) . . ?
C33 C32 H32 120.9 . . ?
C101 C100 H100 121.0 . . ?
C101 C100 C99 117.9(5) . . ?
C99 C100 H100 121.0 . . ?
C37 C38 H38 119.1 . . ?
C37 C38 C39 121.8(4) . . ?
C39 C38 H38 119.1 . . ?
C90 C91 C95 119.9(5) . . ?
C92 C91 C90 120.6(5) . . ?
C92 C91 C95 119.5(5) . . ?
F9 C36 F7 103.3(5) . . ?
F9 C36 C33 113.2(4) . . ?
F8 C36 F9 105.6(5) . . ?
F8 C36 F7 108.3(5) . . ?
F8 C36 C33 112.6(5) . . ?
F7 C36 C33 113.1(5) . . ?
C82 C81 C86 117.0(5) . . ?
C82 C81 B2 123.6(5) . . ?
C86 C81 B2 119.3(5) . . ?
C89 C90 H90 118.9 . . ?
C91 C90 C89 122.2(5) . . ?
C91 C90 H90 118.9 . . ?
C42 C41 C44 119.6(4) . . ?
C40 C41 C42 120.5(4) . . ?
C40 C41 C44 119.9(4) . . ?
C38 C39 C43 119.5(5) . . ?
C40 C39 C38 120.9(5) . . ?
C40 C39 C43 119.5(5) . . ?
C45 C50 H50 118.7 . . ?
C49 C50 C45 122.5(4) . . ?
C49 C50 H50 118.7 . . ?
C89 C94 H94 119.1 . . ?
C93 C94 C89 121.9(4) . . ?
C93 C94 H94 119.1 . . ?
C74 C73 C78 115.2(5) . . ?
C74 C73 B2 125.6(4) . . ?
C78 C73 B2 119.0(5) . . ?
C21 C26 H26 118.9 . . ?
C25 C26 C21 122.2(4) . . ?
C25 C26 H26 118.9 . . ?
C46 C47 C48 121.3(4) . . ?
C46 C47 C51 120.8(5) . . ?
C48 C47 C51 117.9(5) . . ?
C22 C23 C27 117.5(5) . . ?
C24 C23 C22 121.1(4) . . ?
C24 C23 C27 121.4(5) . . ?
C50 C49 C52 120.9(5) . . ?
C48 C49 C50 121.0(5) . . ?
C48 C49 C52 118.1(5) . . ?
C100 C99 C103 119.0(5) . . ?
C98 C99 C100 121.2(4) . . ?
C98 C99 C103 119.7(4) . . ?
C97 C98 H98 118.7 . . ?
C99 C98 C97 122.6(4) . . ?
C99 C98 H98 118.7 . . ?
C94 C93 C96 119.8(5) . . ?
C92 C93 C94 121.1(5) . . ?
C92 C93 C96 119.0(5) . . ?
C41 C40 H40 120.8 . . ?
C39 C40 C41 118.4(4) . . ?
C39 C40 H40 120.8 . . ?
C23 C24 H24 120.8 . . ?
C23 C24 C25 118.3(5) . . ?
C25 C24 H24 120.8 . . ?
C73 C74 H74 119.0 . . ?
C73 C74 C75 122.0(5) . . ?
C75 C74 H74 119.0 . . ?
F23 C44 C41 112.3(12) . . ?
F23 C44 F22 105.0(11) . . ?
F24 C44 C41 112.7(12) . . ?
F24 C44 F23 105.9(11) . . ?
F24 C44 F22 105.3(11) . . ?
F22 C44 C41 114.8(10) . . ?
F23A C44 C41 113.0(8) . . ?
F23A C44 F22A 105.7(9) . . ?
F22A C44 C41 113.6(8) . . ?
F24A C44 C41 112.2(7) . . ?
F24A C44 F23A 106.1(10) . . ?
F24A C44 F22A 105.5(9) . . ?
C26 C25 C28 119.6(5) . . ?
C24 C25 C26 120.7(5) . . ?
C24 C25 C28 119.7(5) . . ?
C47 C48 H48 121.2 . . ?
C49 C48 C47 117.6(4) . . ?
C49 C48 H48 121.2 . . ?
C91 C92 H92 120.7 . . ?
C93 C92 C91 118.5(5) . . ?
C93 C92 H92 120.7 . . ?
F15 C27 F14 107.2(5) . . ?
F15 C27 F13 105.5(5) . . ?
F15 C27 C23 113.8(6) . . ?
F14 C27 F13 104.5(6) . . ?
F14 C27 C23 112.8(5) . . ?
F13 C27 C23 112.2(5) . . ?
F11 C35 F10 110.1(5) . . ?
F11 C35 F12 105.7(5) . . ?
F11 C35 C31 114.2(4) . . ?
F10 C35 F12 102.1(5) . . ?
F10 C35 C31 112.4(5) . . ?
F12 C35 C31 111.4(5) . . ?
C73 C78 H78 119.0 . . ?
C77 C78 C73 122.0(5) . . ?
C77 C78 H78 119.0 . . ?
C81 C82 H82 118.8 . . ?
C81 C82 C83 122.4(6) . . ?
C83 C82 H82 118.8 . . ?
F32 C104 F33 105.4(5) . . ?
F32 C104 C101 112.8(4) . . ?
F33 C104 C101 113.1(4) . . ?
F31 C104 F32 105.9(5) . . ?
F31 C104 F33 106.9(5) . . ?
F31 C104 C101 112.3(5) . . ?
F6 C51 C47 113.2(5) . . ?
F5 C51 F6 104.9(6) . . ?
F5 C51 C47 112.5(5) . . ?
F4 C51 F6 105.7(5) . . ?
F4 C51 F5 107.1(6) . . ?
F4 C51 C47 112.8(5) . . ?
C81 C86 H86 119.8 . . ?
C81 C86 C85 120.3(6) . . ?
C85 C86 H86 119.8 . . ?
F42 C95 C91 112.0(5) . . ?
F42 C95 F40 103.2(5) . . ?
F41 C95 F42 106.9(6) . . ?
F41 C95 C91 115.5(6) . . ?
F41 C95 F40 107.3(6) . . ?
F40 C95 C91 111.1(5) . . ?
F42A C95 C91 112.6(7) . . ?
F42A C95 F40A 102.5(7) . . ?
F40A C95 C91 110.9(8) . . ?
F41A C95 C91 119.3(8) . . ?
F41A C95 F42A 105.8(7) . . ?
F41A C95 F40A 104.3(7) . . ?
C74 C75 C79 118.4(6) . . ?
C76 C75 C74 121.3(6) . . ?
C76 C75 C79 120.3(5) . . ?
C78 C77 C80 118.4(6) . . ?
C76 C77 C78 121.5(5) . . ?
C76 C77 C80 120.0(6) . . ?
C3 C2 Fe1 70.1(3) . . ?
C3 C2 C7 125.1(7) . . ?
C1 C2 Fe1 69.2(4) . . ?
C1 C2 C3 108.9(6) . . ?
C1 C2 C7 125.5(7) . . ?
C7 C2 Fe1 132.9(4) . . ?
C75 C76 H76 121.1 . . ?
C77 C76 C75 117.8(5) . . ?
C77 C76 H76 121.1 . . ?
C21 B1 C29 112.3(3) . . ?
C21 B1 C37 103.2(3) . . ?
C29 B1 C37 113.7(3) . . ?
C45 B1 C21 110.8(3) . . ?
C45 B1 C29 103.6(3) . . ?
C45 B1 C37 113.5(3) . . ?
C86 C85 C88 119.6(7) . . ?
C84 C85 C86 119.9(6) . . ?
C84 C85 C88 120.5(7) . . ?
F18 C28 C25 117.1(9) . . ?
F18 C28 F17 116(2) . . ?
F18 C28 F16 90.4(19) . . ?
F17 C28 C25 110.0(12) . . ?
F16 C28 C25 117.8(11) . . ?
F16 C28 F17 103.9(16) . . ?
F17A C28 C25 109.5(7) . . ?
F16A C28 C25 112.3(6) . . ?
F16A C28 F17A 108.7(12) . . ?
F18A C28 C25 115.8(7) . . ?
F18A C28 F17A 102.0(11) . . ?
F18A C28 F16A 107.8(9) . . ?
C97 B2 C89 111.6(4) . . ?
C97 B2 C81 105.5(4) . . ?
C97 B2 C73 113.7(4) . . ?
C81 B2 C89 111.3(4) . . ?
C73 B2 C89 104.5(4) . . ?
C73 B2 C81 110.4(4) . . ?
C64 C63 Fe2 70.8(4) . . ?
C64 C63 C68 126.2(8) . . ?
C67 C63 Fe2 71.1(4) . . ?
C67 C63 C64 110.4(7) . . ?
C67 C63 C68 123.0(8) . . ?
C68 C63 Fe2 130.0(5) . . ?
C82 C83 C87 120.5(6) . . ?
C84 C83 C82 120.2(6) . . ?
C84 C83 C87 119.3(6) . . ?
C2 C3 Fe1 70.7(3) . . ?
C2 C3 C4 106.5(7) . . ?
C2 C3 C8 126.2(7) . . ?
C4 C3 Fe1 69.1(4) . . ?
C4 C3 C8 127.1(7) . . ?
C8 C3 Fe1 128.9(5) . . ?
C2 C1 Fe1 71.7(4) . . ?
C2 C1 C5 107.9(7) . . ?
C2 C1 C6 125.2(7) . . ?
C5 C1 Fe1 69.3(4) . . ?
C5 C1 C6 126.6(8) . . ?
C6 C1 Fe1 129.7(5) . . ?
F2 C52 F3 107.3(6) . . ?
F2 C52 F1 107.3(6) . . ?
F2 C52 C49 113.3(5) . . ?
F3 C52 C49 112.4(6) . . ?
F1 C52 F3 104.2(6) . . ?
F1 C52 C49 111.8(6) . . ?
C63 C64 Fe2 70.3(4) . . ?
C63 C64 C65 104.9(6) . . ?
C63 C64 C69 124.7(9) . . ?
C65 C64 Fe2 69.2(4) . . ?
C65 C64 C69 129.9(9) . . ?
C69 C64 Fe2 131.0(6) . . ?
C85 C84 H84 119.9 . . ?
C83 C84 C85 120.2(6) . . ?
C83 C84 H84 119.9 . . ?
C3 C4 Fe1 70.5(3) . . ?
C3 C4 C9 123.9(9) . . ?
C5 C4 Fe1 69.6(4) . . ?
C5 C4 C3 108.3(6) . . ?
C5 C4 C9 127.3(8) . . ?
C9 C4 Fe1 131.9(5) . . ?
C1 C5 Fe1 70.5(3) . . ?
C1 C5 C10 125.7(9) . . ?
C4 C5 Fe1 71.3(4) . . ?
C4 C5 C1 108.4(6) . . ?
C4 C5 C10 125.1(8) . . ?
C10 C5 Fe1 132.1(5) . . ?
F44 C96 F45 102.9(5) . . ?
F44 C96 C93 111.0(6) . . ?
F43 C96 F44 111.3(6) . . ?
F43 C96 F45 104.0(7) . . ?
F43 C96 C93 115.3(5) . . ?
F45 C96 C93 111.4(5) . . ?
F25 C80 C77 117.7(8) . . ?
F25 C80 F27 104.6(9) . . ?
F25 C80 F26 112.3(9) . . ?
F27 C80 C77 107.8(8) . . ?
F26 C80 C77 110.9(7) . . ?
F26 C80 F27 102.0(7) . . ?
F25A C80 C77 120.9(8) . . ?
F25A C80 F27A 102.9(9) . . ?
F25A C80 F26A 110.7(11) . . ?
F27A C80 C77 111.6(7) . . ?
F26A C80 C77 110.9(11) . . ?
F26A C80 F27A 96.8(9) . . ?
P2 C19 H19A 108.5 . . ?
P2 C19 H19B 108.5 . . ?
H19A C19 H19B 107.5 . . ?
C20 C19 P2 115.0(6) . . ?
C20 C19 H19A 108.5 . . ?
C20 C19 H19B 108.5 . . ?
P2 C16 H16A 108.4 . . ?
P2 C16 H16B 108.4 . . ?
H16A C16 H16B 107.5 . . ?
C15 C16 P2 115.5(5) . . ?
C15 C16 H16A 108.4 . . ?
C15 C16 H16B 108.4 . . ?
P2 C17 H17A 107.8 . . ?
P2 C17 H17B 107.8 . . ?
H17A C17 H17B 107.1 . . ?
C18 C17 P2 118.0(6) . . ?
C18 C17 H17A 107.8 . . ?
C18 C17 H17B 107.8 . . ?
C63 C67 Fe2 70.6(4) . . ?
C63 C67 C72 126.2(9) . . ?
C66 C67 Fe2 71.4(4) . . ?
C66 C67 C63 109.2(7) . . ?
C66 C67 C72 124.3(9) . . ?
C72 C67 Fe2 129.3(6) . . ?
C2 C7 H7A 109.5 . . ?
C2 C7 H7B 109.5 . . ?
C2 C7 H7C 109.5 . . ?
H7A C7 H7B 109.5 . . ?
H7A C7 H7C 109.5 . . ?
H7B C7 H7C 109.5 . . ?
C64 C65 Fe2 70.5(4) . . ?
C64 C65 C70 125.1(11) . . ?
C66 C65 Fe2 71.1(5) . . ?
C66 C65 C64 107.4(7) . . ?
C66 C65 C70 127.0(11) . . ?
C70 C65 Fe2 129.7(7) . . ?
F30 C79 C75 111.4(7) . . ?
F30 C79 F29 103.0(7) . . ?
F29 C79 C75 113.0(6) . . ?
F28 C79 C75 115.0(7) . . ?
F28 C79 F30 108.1(8) . . ?
F28 C79 F29 105.4(7) . . ?
F28A C79 C75 115.6(11) . . ?
F28A C79 F29A 105.3(11) . . ?
F29A C79 C75 107.0(11) . . ?
F30A C79 C75 111.7(11) . . ?
F30A C79 F28A 109.6(11) . . ?
F30A C79 F29A 107.0(10) . . ?
C67 C66 Fe2 70.9(4) . . ?
C67 C66 C65 108.0(7) . . ?
C67 C66 C71 119.5(10) . . ?
C65 C66 Fe2 69.3(4) . . ?
C65 C66 C71 132.0(11) . . ?
C71 C66 Fe2 131.5(7) . . ?
F34 C88 C85 114.9(8) . . ?
F35 C88 F34 100.4(8) . . ?
F35 C88 C85 115.4(9) . . ?
F36 C88 F34 99.7(10) . . ?
F36 C88 C85 114.8(7) . . ?
F36 C88 F35 109.6(8) . . ?
F37 C87 C83 115.1(8) . . ?
F37 C87 F38 104.9(8) . . ?
F37 C87 F39 107.7(9) . . ?
F38 C87 C83 109.3(8) . . ?
F39 C87 C83 114.3(7) . . ?
F39 C87 F38 104.7(9) . . ?
F37A C87 C83 116.5(10) . . ?
F37A C87 F38A 106.5(11) . . ?
F37A C87 F39A 109.2(10) . . ?
F38A C87 C83 107.8(9) . . ?
F39A C87 C83 111.3(11) . . ?
F39A C87 F38A 104.7(11) . . ?
C17 C18 H18A 109.5 . . ?
C17 C18 H18B 109.5 . . ?
C17 C18 H18C 109.5 . . ?
H18A C18 H18B 109.5 . . ?
H18A C18 H18C 109.5 . . ?
H18B C18 H18C 109.5 . . ?
C3 C8 H8A 109.5 . . ?
C3 C8 H8B 109.5 . . ?
C3 C8 H8C 109.5 . . ?
H8A C8 H8B 109.5 . . ?
H8A C8 H8C 109.5 . . ?
H8B C8 H8C 109.5 . . ?
P1 C15 H15A 109.0 . . ?
P1 C15 H15B 109.0 . . ?
C16 C15 P1 112.8(5) . . ?
C16 C15 H15A 109.0 . . ?
C16 C15 H15B 109.0 . . ?
H15A C15 H15B 107.8 . . ?
C5 C10 H10A 109.5 . . ?
C5 C10 H10B 109.5 . . ?
C5 C10 H10C 109.5 . . ?
H10A C10 H10B 109.5 . . ?
H10A C10 H10C 109.5 . . ?
H10B C10 H10C 109.5 . . ?
C4 C9 H9A 109.5 . . ?
C4 C9 H9B 109.5 . . ?
C4 C9 H9C 109.5 . . ?
H9A C9 H9B 109.5 . . ?
H9A C9 H9C 109.5 . . ?
H9B C9 H9C 109.5 . . ?
C1 C6 H6A 109.5 . . ?
C1 C6 H6B 109.5 . . ?
C1 C6 H6C 109.5 . . ?
H6A C6 H6B 109.5 . . ?
H6A C6 H6C 109.5 . . ?
H6B C6 H6C 109.5 . . ?
P3 C57 H57A 108.4 . . ?
P3 C57 H57B 108.4 . . ?
H57A C57 H57B 107.4 . . ?
C58 C57 P3 115.6(7) . . ?
C58 C57 H57A 108.4 . . ?
C58 C57 H57B 108.4 . . ?
P1 C13 H13A 107.8 . . ?
P1 C13 H13B 107.8 . . ?
H13A C13 H13B 107.1 . . ?
C14 C13 P1 118.1(9) . . ?
C14 C13 H13A 107.8 . . ?
C14 C13 H13B 107.8 . . ?
C19 C20 H20A 109.5 . . ?
C19 C20 H20B 109.5 . . ?
C19 C20 H20C 109.5 . . ?
H20A C20 H20B 109.5 . . ?
H20A C20 H20C 109.5 . . ?
H20B C20 H20C 109.5 . . ?
C63 C68 H68A 109.5 . . ?
C63 C68 H68B 109.5 . . ?
C63 C68 H68C 109.5 . . ?
H68A C68 H68B 109.5 . . ?
H68A C68 H68C 109.5 . . ?
H68B C68 H68C 109.5 . . ?
P4 C58 H58A 108.6 . . ?
P4 C58 H58B 108.6 . . ?
C57 C58 P4 114.5(7) . . ?
C57 C58 H58A 108.6 . . ?
C57 C58 H58B 108.6 . . ?
H58A C58 H58B 107.6 . . ?
P4 C59 H59A 105.7 . . ?
P4 C59 H59B 105.7 . . ?
H59A C59 H59B 106.2 . . ?
C60 C59 P4 126.3(11) . . ?
C60 C59 H59A 105.7 . . ?
C60 C59 H59B 105.7 . . ?
P1 C11 H11A 109.0 . . ?
P1 C11 H11B 109.0 . . ?
H11A C11 H11B 107.8 . . ?
C12 C11 P1 112.8(9) . . ?
C12 C11 H11A 109.0 . . ?
C12 C11 H11B 109.0 . . ?
C13 C14 H14A 109.5 . . ?
C13 C14 H14B 109.5 . . ?
C13 C14 H14C 109.5 . . ?
H14A C14 H14B 109.5 . . ?
H14A C14 H14C 109.5 . . ?
H14B C14 H14C 109.5 . . ?
C64 C69 H69A 109.5 . . ?
C64 C69 H69B 109.5 . . ?
C64 C69 H69C 109.5 . . ?
H69A C69 H69B 109.5 . . ?
H69A C69 H69C 109.5 . . ?
H69B C69 H69C 109.5 . . ?
C11 C12 H12A 109.5 . . ?
C11 C12 H12B 109.5 . . ?
C11 C12 H12C 109.5 . . ?
H12A C12 H12B 109.5 . . ?
H12A C12 H12C 109.5 . . ?
H12B C12 H12C 109.5 . . ?
C59 C60 H60A 109.5 . . ?
C59 C60 H60B 109.5 . . ?
C59 C60 H60C 109.5 . . ?
H60A C60 H60B 109.5 . . ?
H60A C60 H60C 109.5 . . ?
H60B C60 H60C 109.5 . . ?
H62A C62 H62B 109.5 . . ?
H62A C62 H62C 109.5 . . ?
H62B C62 H62C 109.5 . . ?
C61 C62 H62A 109.5 . . ?
C61 C62 H62B 109.5 . . ?
C61 C62 H62C 109.5 . . ?
P3 C55 H55A 109.3 . . ?
P3 C55 H55B 109.3 . . ?
H55A C55 H55B 107.9 . . ?
C56 C55 P3 111.7(9) . . ?
C56 C55 H55A 109.3 . . ?
C56 C55 H55B 109.3 . . ?
C67 C72 H72A 109.5 . . ?
C67 C72 H72B 109.5 . . ?
C67 C72 H72C 109.5 . . ?
H72A C72 H72B 109.5 . . ?
H72A C72 H72C 109.5 . . ?
H72B C72 H72C 109.5 . . ?
P3 C53 H53A 107.8 . . ?
P3 C53 H53B 107.8 . . ?
H53A C53 H53B 107.1 . . ?
C54 C53 P3 118.1(10) . . ?
C54 C53 H53A 107.8 . . ?
C54 C53 H53B 107.8 . . ?
C66 C71 H71A 109.5 . . ?
C66 C71 H71B 109.5 . . ?
C66 C71 H71C 109.5 . . ?
H71A C71 H71B 109.5 . . ?
H71A C71 H71C 109.5 . . ?
H71B C71 H71C 109.5 . . ?
P4 C61 H61A 108.7 . . ?
P4 C61 H61B 108.7 . . ?
C62 C61 P4 114.3(11) . . ?
C62 C61 H61A 108.7 . . ?
C62 C61 H61B 108.7 . . ?
H61A C61 H61B 107.6 . . ?
C65 C70 H70A 109.5 . . ?
C65 C70 H70B 109.5 . . ?
C65 C70 H70C 109.5 . . ?
H70A C70 H70B 109.5 . . ?
H70A C70 H70C 109.5 . . ?
H70B C70 H70C 109.5 . . ?
C55 C56 H56A 109.5 . . ?
C55 C56 H56B 109.5 . . ?
C55 C56 H56C 109.5 . . ?
H56A C56 H56B 109.5 . . ?
H56A C56 H56C 109.5 . . ?
H56B C56 H56C 109.5 . . ?
C53 C54 H54A 109.5 . . ?
C53 C54 H54B 109.5 . . ?
C53 C54 H54C 109.5 . . ?
H54A C54 H54B 109.5 . . ?
H54A C54 H54C 109.5 . . ?
H54B C54 H54C 109.5 . . ?
F20 C43 C39 116.0(9) . . ?
F20 C43 F19 101.1(7) . . ?
F20 C43 F21 111.9(8) . . ?
F19 C43 C39 109.6(6) . . ?
F21 C43 C39 116.9(6) . . ?
F21 C43 F19 98.5(7) . . ?
F21A C43 C39 117.6(8) . . ?
F21A C43 F19A 113.4(11) . . ?
F21A C43 F20A 106.3(9) . . ?
F19A C43 C39 111.5(10) . . ?
F19A C43 F20A 98.2(8) . . ?
F20A C43 C39 107.6(6) . . ?
F48 C103 C99 115.1(5) . . ?
F48 C103 F47 97.7(6) . . ?
F46 C103 C99 116.3(5) . . ?
F46 C103 F48 113.9(6) . . ?
F46 C103 F47 101.8(6) . . ?
F47 C103 C99 109.2(5) . . ?
F47A C103 C99 105.1(8) . . ?
F46A C103 C99 118.7(9) . . ?
F46A C103 F47A 102.6(9) . . ?
F46A C103 F48A 112.4(10) . . ?
F48A C103 C99 112.9(10) . . ?
F48A C103 F47A 102.9(10) . . ?

loop_
_geom_bond_atom_site_label_1
_geom_bond_atom_site_label_2
_geom_bond_distance
_geom_bond_site_symmetry_2
_geom_bond_publ_flag
Fe1 P2 2.1765(15) . ?
Fe1 P1 2.1475(19) . ?
Fe1 C2 2.115(5) . ?
Fe1 C3 2.107(6) . ?
Fe1 C1 2.082(7) . ?
Fe1 C4 2.088(6) . ?
Fe1 C5 2.066(6) . ?
Fe2 P3 2.131(2) . ?
Fe2 P4 2.135(3) . ?
Fe2 C63 2.078(7) . ?
Fe2 C64 2.085(7) . ?
Fe2 C67 2.085(7) . ?
Fe2 C65 2.067(8) . ?
Fe2 C66 2.091(7) . ?
P2 C19 1.826(7) . ?
P2 C16 1.829(6) . ?
P2 C17 1.831(7) . ?
P1 C15 1.852(7) . ?
P1 C13 1.846(9) . ?
P1 C11 1.797(9) . ?
P3 C57 1.879(9) . ?
P3 C55 1.847(9) . ?
P3 C53 1.841(9) . ?
P4 C58 1.853(8) . ?
P4 C59 1.859(8) . ?
P4 C61 1.834(9) . ?
F32 C104 1.329(7) . ?
F9 C36 1.323(7) . ?
F11 C35 1.303(7) . ?
F33 C104 1.338(7) . ?
F10 C35 1.316(7) . ?
F31 C104 1.318(7) . ?
F6 C51 1.329(8) . ?
F15 C27 1.313(8) . ?
F8 C36 1.305(7) . ?
F14 C27 1.314(8) . ?
F7 C36 1.330(7) . ?
F12 C35 1.355(7) . ?
F5 C51 1.327(8) . ?
F2 C52 1.310(8) . ?
F13 C27 1.323(7) . ?
F44 C96 1.323(8) . ?
F4 C51 1.307(8) . ?
F3 C52 1.324(9) . ?
C21 C22 1.401(6) . ?
C21 C26 1.395(6) . ?
C21 B1 1.633(6) . ?
C29 C30 1.399(6) . ?
C29 C34 1.398(6) . ?
C29 B1 1.637(6) . ?
C30 H30 0.9500 . ?
C30 C31 1.384(6) . ?
C102 H102 0.9500 . ?
C102 C101 1.392(7) . ?
C102 C97 1.406(6) . ?
F43 C96 1.271(8) . ?
C31 C32 1.389(6) . ?
C31 C35 1.497(7) . ?
C37 C42 1.393(6) . ?
C37 C38 1.391(6) . ?
C37 B1 1.646(6) . ?
C42 H42 0.9500 . ?
C42 C41 1.393(7) . ?
F25 C80 1.278(10) . ?
C45 C46 1.400(6) . ?
C45 C50 1.393(6) . ?
C45 B1 1.632(6) . ?
C34 H34 0.9500 . ?
C34 C33 1.405(6) . ?
F42 C95 1.326(7) . ?
C101 C100 1.381(7) . ?
C101 C104 1.494(7) . ?
C89 C90 1.397(7) . ?
C89 C94 1.403(7) . ?
C89 B2 1.650(7) . ?
C97 C98 1.402(6) . ?
C97 B2 1.633(7) . ?
C46 H46 0.9500 . ?
C46 C47 1.380(7) . ?
F1 C52 1.318(9) . ?
F45 C96 1.367(9) . ?
C22 H22 0.9500 . ?
C22 C23 1.393(7) . ?
C33 C32 1.385(7) . ?
C33 C36 1.485(7) . ?
C32 H32 0.9500 . ?
C100 H100 0.9500 . ?
C100 C99 1.383(7) . ?
C38 H38 0.9500 . ?
C38 C39 1.392(7) . ?
C91 C90 1.390(7) . ?
C91 C92 1.373(8) . ?
C91 C95 1.488(7) . ?
C81 C82 1.381(8) . ?
C81 C86 1.388(8) . ?
C81 B2 1.642(8) . ?
C90 H90 0.9500 . ?
C41 C40 1.384(8) . ?
C41 C44 1.501(7) . ?
C39 C40 1.377(8) . ?
C39 C43 1.492(8) . ?
C50 H50 0.9500 . ?
C50 C49 1.380(7) . ?
F23 C44 1.285(12) . ?
C94 H94 0.9500 . ?
C94 C93 1.385(7) . ?
C73 C74 1.391(8) . ?
C73 C78 1.409(7) . ?
C73 B2 1.640(7) . ?
C26 H26 0.9500 . ?
C26 C25 1.393(7) . ?
C47 C48 1.382(7) . ?
C47 C51 1.504(7) . ?
C23 C24 1.369(8) . ?
C23 C27 1.488(7) . ?
F24 C44 1.283(11) . ?
C49 C48 1.379(7) . ?
C49 C52 1.507(8) . ?
C99 C98 1.377(7) . ?
C99 C103 1.497(7) . ?
C98 H98 0.9500 . ?
C93 C92 1.373(7) . ?
C93 C96 1.527(8) . ?
C40 H40 0.9500 . ?
C24 H24 0.9500 . ?
C24 C25 1.383(7) . ?
C74 H74 0.9500 . ?
C74 C75 1.394(8) . ?
C44 F22 1.291(12) . ?
C44 F23A 1.279(11) . ?
C44 F22A 1.295(10) . ?
C44 F24A 1.275(9) . ?
C25 C28 1.481(8) . ?
C48 H48 0.9500 . ?
C92 H92 0.9500 . ?
C78 H78 0.9500 . ?
C78 C77 1.382(8) . ?
C82 H82 0.9500 . ?
C82 C83 1.397(8) . ?
F18 C28 1.277(16) . ?
C86 H86 0.9500 . ?
C86 C85 1.427(9) . ?
C95 F41 1.298(7) . ?
C95 F40 1.329(7) . ?
C95 F42A 1.318(10) . ?
C95 F40A 1.332(10) . ?
C95 F41A 1.304(10) . ?
F34 C88 1.302(12) . ?
C75 C76 1.372(9) . ?
C75 C79 1.508(10) . ?
C77 C76 1.370(10) . ?
C77 C80 1.493(9) . ?
F30 C79 1.340(10) . ?
C2 C3 1.415(10) . ?
C2 C1 1.406(10) . ?
C2 C7 1.502(9) . ?
C76 H76 0.9500 . ?
F29 C79 1.351(9) . ?
C85 C84 1.373(10) . ?
C85 C88 1.454(11) . ?
C28 F17 1.312(16) . ?
C28 F16 1.284(17) . ?
C28 F17A 1.339(12) . ?
C28 F16A 1.327(10) . ?
C28 F18A 1.302(9) . ?
C63 C64 1.384(9) . ?
C63 C67 1.363(9) . ?
C63 C68 1.514(10) . ?
C83 C84 1.341(10) . ?
C83 C87 1.493(10) . ?
F35 C88 1.297(10) . ?
C3 C4 1.450(10) . ?
C3 C8 1.493(12) . ?
C1 C5 1.425(10) . ?
C1 C6 1.506(12) . ?
C64 C65 1.432(10) . ?
C64 C69 1.520(10) . ?
C84 H84 0.9500 . ?
F28 C79 1.317(8) . ?
C4 C5 1.389(11) . ?
C4 C9 1.523(10) . ?
C5 C10 1.508(11) . ?
F27 C80 1.389(10) . ?
F37 C87 1.292(10) . ?
C80 F26 1.296(10) . ?
C80 F25A 1.254(10) . ?
C80 F27A 1.404(11) . ?
C80 F26A 1.319(11) . ?
F36 C88 1.290(9) . ?
C19 H19A 0.9900 . ?
C19 H19B 0.9900 . ?
C19 C20 1.527(12) . ?
C16 H16A 0.9900 . ?
C16 H16B 0.9900 . ?
C16 C15 1.444(11) . ?
C17 H17A 0.9900 . ?
C17 H17B 0.9900 . ?
C17 C18 1.521(10) . ?
C67 C66 1.349(10) . ?
C67 C72 1.531(10) . ?
C7 H7A 0.9800 . ?
C7 H7B 0.9800 . ?
C7 H7C 0.9800 . ?
C65 C66 1.409(10) . ?
C65 C70 1.502(11) . ?
C79 F28A 1.317(13) . ?
C79 F29A 1.363(12) . ?
C79 F30A 1.316(12) . ?
C66 C71 1.537(11) . ?
C87 F38 1.323(10) . ?
C87 F39 1.309(11) . ?
C87 F37A 1.276(12) . ?
C87 F38A 1.332(12) . ?
C87 F39A 1.299(12) . ?
C18 H18A 0.9800 . ?
C18 H18B 0.9800 . ?
C18 H18C 0.9800 . ?
C8 H8A 0.9800 . ?
C8 H8B 0.9800 . ?
C8 H8C 0.9800 . ?
C15 H15A 0.9900 . ?
C15 H15B 0.9900 . ?
C10 H10A 0.9800 . ?
C10 H10B 0.9800 . ?
C10 H10C 0.9800 . ?
C9 H9A 0.9800 . ?
C9 H9B 0.9800 . ?
C9 H9C 0.9800 . ?
C6 H6A 0.9800 . ?
C6 H6B 0.9800 . ?
C6 H6C 0.9800 . ?
C57 H57A 0.9900 . ?
C57 H57B 0.9900 . ?
C57 C58 1.379(14) . ?
C13 H13A 0.9900 . ?
C13 H13B 0.9900 . ?
C13 C14 1.488(13) . ?
C20 H20A 0.9800 . ?
C20 H20B 0.9800 . ?
C20 H20C 0.9800 . ?
C68 H68A 0.9800 . ?
C68 H68B 0.9800 . ?
C68 H68C 0.9800 . ?
C58 H58A 0.9900 . ?
C58 H58B 0.9900 . ?
C59 H59A 0.9900 . ?
C59 H59B 0.9900 . ?
C59 C60 1.414(15) . ?
C11 H11A 0.9900 . ?
C11 H11B 0.9900 . ?
C11 C12 1.553(19) . ?
C14 H14A 0.9800 . ?
C14 H14B 0.9800 . ?
C14 H14C 0.9800 . ?
C69 H69A 0.9800 . ?
C69 H69B 0.9800 . ?
C69 H69C 0.9800 . ?
C12 H12A 0.9800 . ?
C12 H12B 0.9800 . ?
C12 H12C 0.9800 . ?
C60 H60A 0.9800 . ?
C60 H60B 0.9800 . ?
C60 H60C 0.9800 . ?
C62 H62A 0.9800 . ?
C62 H62B 0.9800 . ?
C62 H62C 0.9800 . ?
C62 C61 1.56(2) . ?
C55 H55A 0.9900 . ?
C55 H55B 0.9900 . ?
C55 C56 1.498(9) . ?
C72 H72A 0.9800 . ?
C72 H72B 0.9800 . ?
C72 H72C 0.9800 . ?
C53 H53A 0.9900 . ?
C53 H53B 0.9900 . ?
C53 C54 1.507(5) . ?
C71 H71A 0.9800 . ?
C71 H71B 0.9800 . ?
C71 H71C 0.9800 . ?
C61 H61A 0.9900 . ?
C61 H61B 0.9900 . ?
C70 H70A 0.9800 . ?
C70 H70B 0.9800 . ?
C70 H70C 0.9800 . ?
C56 H56A 0.9800 . ?
C56 H56B 0.9800 . ?
C56 H56C 0.9800 . ?
C54 H54A 0.9800 . ?
C54 H54B 0.9800 . ?
C54 H54C 0.9800 . ?
C43 F20 1.278(10) . ?
C43 F19 1.399(9) . ?
C43 F21 1.304(9) . ?
C43 F21A 1.217(10) . ?
C43 F19A 1.324(11) . ?
C43 F20A 1.407(10) . ?
F48 C103 1.292(7) . ?
F46 C103 1.252(7) . ?
C103 F47 1.399(8) . ?
C103 F47A 1.394(12) . ?
C103 F46A 1.243(12) . ?
C103 F48A 1.259(12) . ?

loop_
_geom_torsion_atom_site_label_1
_geom_torsion_atom_site_label_2
_geom_torsion_atom_site_label_3
_geom_torsion_atom_site_label_4
_geom_torsion
_geom_torsion_site_symmetry_1
_geom_torsion_site_symmetry_2
_geom_torsion_site_symmetry_3
_geom_torsion_site_symmetry_4
_geom_torsion_publ_flag
Fe1 P2 C19 C20 -59.9(7) . . . . ?
Fe1 P2 C16 C15 20.1(8) . . . . ?
Fe1 P2 C17 C18 166.2(6) . . . . ?
Fe1 P1 C15 C16 27.4(9) . . . . ?
Fe1 P1 C13 C14 169.2(8) . . . . ?
Fe1 P1 C11 C12 -54.7(11) . . . . ?
Fe1 C2 C3 C4 60.1(4) . . . . ?
Fe1 C2 C3 C8 -124.7(7) . . . . ?
Fe1 C2 C1 C5 -60.2(4) . . . . ?
Fe1 C2 C1 C6 126.1(7) . . . . ?
Fe1 C3 C4 C5 59.6(4) . . . . ?
Fe1 C3 C4 C9 -128.0(7) . . . . ?
Fe1 C1 C5 C4 -61.6(5) . . . . ?
Fe1 C1 C5 C10 128.5(7) . . . . ?
Fe1 C4 C5 C1 61.0(4) . . . . ?
Fe1 C4 C5 C10 -128.9(7) . . . . ?
Fe2 P3 C57 C58 -22.8(11) . . . . ?
Fe2 P3 C55 C56 52.1(12) . . . . ?
Fe2 P3 C53 C54 -169.2(15) . . . . ?
Fe2 P4 C58 C57 -21.4(11) . . . . ?
Fe2 P4 C59 C60 -167.9(11) . . . . ?
Fe2 P4 C61 C62 57.0(13) . . . . ?
Fe2 C63 C64 C65 -60.9(5) . . . . ?
Fe2 C63 C64 C69 126.9(8) . . . . ?
Fe2 C63 C67 C66 61.3(5) . . . . ?
Fe2 C63 C67 C72 -125.1(8) . . . . ?
Fe2 C64 C65 C66 -61.8(5) . . . . ?
Fe2 C64 C65 C70 125.4(9) . . . . ?
Fe2 C67 C66 C65 59.6(5) . . . . ?
Fe2 C67 C66 C71 -127.6(8) . . . . ?
Fe2 C65 C66 C67 -60.7(6) . . . . ?
Fe2 C65 C66 C71 127.8(10) . . . . ?
P2 C16 C15 P1 -30.8(10) . . . . ?
P3 C57 C58 P4 28.7(14) . . . . ?
C21 C22 C23 C24 1.1(7) . . . . ?
C21 C22 C23 C27 -178.2(4) . . . . ?
C21 C26 C25 C24 0.1(8) . . . . ?
C21 C26 C25 C28 179.6(5) . . . . ?
C29 C30 C31 C32 -0.8(7) . . . . ?
C29 C30 C31 C35 179.6(4) . . . . ?
C29 C34 C33 C32 -1.2(7) . . . . ?
C29 C34 C33 C36 176.2(5) . . . . ?
C30 C29 C34 C33 1.2(6) . . . . ?
C30 C29 B1 C21 -33.5(5) . . . . ?
C30 C29 B1 C37 -150.2(4) . . . . ?
C30 C29 B1 C45 86.2(5) . . . . ?
C30 C31 C32 C33 0.9(7) . . . . ?
C30 C31 C35 F11 -11.5(8) . . . . ?
C30 C31 C35 F10 -137.8(5) . . . . ?
C30 C31 C35 F12 108.2(5) . . . . ?
C102 C101 C100 C99 -1.3(8) . . . . ?
C102 C101 C104 F32 46.3(7) . . . . ?
C102 C101 C104 F33 165.7(5) . . . . ?
C102 C101 C104 F31 -73.2(7) . . . . ?
C102 C97 C98 C99 -3.1(7) . . . . ?
C102 C97 B2 C89 162.2(4) . . . . ?
C102 C97 B2 C81 -76.8(5) . . . . ?
C102 C97 B2 C73 44.3(6) . . . . ?
C37 C42 C41 C40 -1.8(8) . . . . ?
C37 C42 C41 C44 175.8(4) . . . . ?
C37 C38 C39 C40 -1.4(8) . . . . ?
C37 C38 C39 C43 179.4(5) . . . . ?
C42 C37 C38 C39 1.1(7) . . . . ?
C42 C37 B1 C21 75.9(5) . . . . ?
C42 C37 B1 C29 -162.2(4) . . . . ?
C42 C37 B1 C45 -44.1(6) . . . . ?
C42 C41 C40 C39 1.6(8) . . . . ?
C42 C41 C44 F23 -109(2) . . . . ?
C42 C41 C44 F24 131.9(15) . . . . ?
C42 C41 C44 F22 11.4(19) . . . . ?
C42 C41 C44 F23A 44.9(17) . . . . ?
C42 C41 C44 F22A 165.3(16) . . . . ?
C42 C41 C44 F24A -75.1(14) . . . . ?
C45 C46 C47 C48 -0.2(8) . . . . ?
C45 C46 C47 C51 -178.6(5) . . . . ?
C45 C50 C49 C48 3.1(8) . . . . ?
C45 C50 C49 C52 -177.9(5) . . . . ?
C34 C29 C30 C31 -0.2(6) . . . . ?
C34 C29 B1 C21 154.3(4) . . . . ?
C34 C29 B1 C37 37.6(6) . . . . ?
C34 C29 B1 C45 -86.1(5) . . . . ?
C34 C33 C32 C31 0.1(7) . . . . ?
C34 C33 C36 F9 39.6(7) . . . . ?
C34 C33 C36 F8 -80.1(6) . . . . ?
C34 C33 C36 F7 156.7(5) . . . . ?
C101 C102 C97 C98 3.8(7) . . . . ?
C101 C102 C97 B2 178.8(4) . . . . ?
C101 C100 C99 C98 2.0(8) . . . . ?
C101 C100 C99 C103 -179.0(5) . . . . ?
C89 C94 C93 C92 3.9(8) . . . . ?
C89 C94 C93 C96 -171.5(5) . . . . ?
C97 C102 C101 C100 -1.7(8) . . . . ?
C97 C102 C101 C104 174.3(5) . . . . ?
C46 C45 C50 C49 -1.1(7) . . . . ?
C46 C45 B1 C21 -140.8(4) . . . . ?
C46 C45 B1 C29 98.5(5) . . . . ?
C46 C45 B1 C37 -25.2(6) . . . . ?
C46 C47 C48 C49 2.1(8) . . . . ?
C46 C47 C51 F6 -20.9(8) . . . . ?
C46 C47 C51 F5 -139.7(6) . . . . ?
C46 C47 C51 F4 99.0(7) . . . . ?
C22 C21 C26 C25 -0.4(7) . . . . ?
C22 C21 B1 C29 151.6(4) . . . . ?
C22 C21 B1 C37 -85.6(5) . . . . ?
C22 C21 B1 C45 36.3(5) . . . . ?
C22 C23 C24 C25 -1.4(8) . . . . ?
C22 C23 C27 F15 174.7(5) . . . . ?
C22 C23 C27 F14 -62.8(7) . . . . ?
C22 C23 C27 F13 54.9(8) . . . . ?
C32 C31 C35 F11 168.9(5) . . . . ?
C32 C31 C35 F10 42.6(7) . . . . ?
C32 C31 C35 F12 -71.3(6) . . . . ?
C32 C33 C36 F9 -143.0(5) . . . . ?
C32 C33 C36 F8 97.3(6) . . . . ?
C32 C33 C36 F7 -25.9(8) . . . . ?
C100 C101 C104 F32 -137.6(5) . . . . ?
C100 C101 C104 F33 -18.2(7) . . . . ?
C100 C101 C104 F31 102.9(6) . . . . ?
C100 C99 C98 C97 0.3(8) . . . . ?
C100 C99 C103 F48 34.3(9) . . . . ?
C100 C99 C103 F46 171.2(8) . . . . ?
C100 C99 C103 F47 -74.4(8) . . . . ?
C100 C99 C103 F47A 111.8(9) . . . . ?
C100 C99 C103 F46A -2.1(12) . . . . ?
C100 C99 C103 F48A -136.8(11) . . . . ?
C38 C37 C42 C41 0.4(7) . . . . ?
C38 C37 B1 C21 -97.6(5) . . . . ?
C38 C37 B1 C29 24.3(6) . . . . ?
C38 C37 B1 C45 142.4(4) . . . . ?
C38 C39 C40 C41 0.0(8) . . . . ?
C38 C39 C43 F20 -133.9(9) . . . . ?
C38 C39 C43 F19 112.5(7) . . . . ?
C38 C39 C43 F21 1.7(12) . . . . ?
C38 C39 C43 F21A 64.2(15) . . . . ?
C38 C39 C43 F19A -162.3(9) . . . . ?
C38 C39 C43 F20A -55.7(9) . . . . ?
C36 C33 C32 C31 -177.3(5) . . . . ?
C81 C82 C83 C84 1.6(10) . . . . ?
C81 C82 C83 C87 -179.1(6) . . . . ?
C81 C86 C85 C84 0.3(9) . . . . ?
C81 C86 C85 C88 179.2(6) . . . . ?
C90 C89 C94 C93 -3.5(7) . . . . ?
C90 C89 B2 C97 143.5(5) . . . . ?
C90 C89 B2 C81 25.9(6) . . . . ?
C90 C89 B2 C73 -93.3(5) . . . . ?
C90 C91 C92 C93 -2.4(8) . . . . ?
C90 C91 C95 F42 -44.5(8) . . . . ?
C90 C91 C95 F41 -167.2(8) . . . . ?
C90 C91 C95 F40 70.3(8) . . . . ?
C90 C91 C95 F42A 118.9(10) . . . . ?
C90 C91 C95 F40A -126.9(9) . . . . ?
C90 C91 C95 F41A -5.9(12) . . . . ?
C50 C45 C46 C47 -0.4(7) . . . . ?
C50 C45 B1 C21 45.0(5) . . . . ?
C50 C45 B1 C29 -75.7(5) . . . . ?
C50 C45 B1 C37 160.6(4) . . . . ?
C50 C49 C48 C47 -3.6(8) . . . . ?
C50 C49 C52 F2 13.6(10) . . . . ?
C50 C49 C52 F3 135.4(6) . . . . ?
C50 C49 C52 F1 -107.8(7) . . . . ?
C94 C89 C90 C91 0.2(7) . . . . ?
C94 C89 B2 C97 -41.1(6) . . . . ?
C94 C89 B2 C81 -158.7(4) . . . . ?
C94 C89 B2 C73 82.2(5) . . . . ?
C94 C93 C92 C91 -0.8(8) . . . . ?
C94 C93 C96 F44 -128.7(6) . . . . ?
C94 C93 C96 F43 -0.9(10) . . . . ?
C94 C93 C96 F45 117.3(6) . . . . ?
C73 C74 C75 C76 -2.8(10) . . . . ?
C73 C74 C75 C79 177.5(6) . . . . ?
C73 C78 C77 C76 0.7(10) . . . . ?
C73 C78 C77 C80 179.3(6) . . . . ?
C26 C21 C22 C23 -0.2(6) . . . . ?
C26 C21 B1 C29 -37.0(6) . . . . ?
C26 C21 B1 C37 85.8(5) . . . . ?
C26 C21 B1 C45 -152.3(4) . . . . ?
C26 C25 C28 F18 3(2) . . . . ?
C26 C25 C28 F17 -132(2) . . . . ?
C26 C25 C28 F16 109.2(17) . . . . ?
C26 C25 C28 F17A 71.9(17) . . . . ?
C26 C25 C28 F16A -48.9(13) . . . . ?
C26 C25 C28 F18A -173.4(12) . . . . ?
C23 C24 C25 C26 0.8(8) . . . . ?
C23 C24 C25 C28 -178.7(5) . . . . ?
C98 C97 B2 C89 -23.3(6) . . . . ?
C98 C97 B2 C81 97.8(5) . . . . ?
C98 C97 B2 C73 -141.1(5) . . . . ?
C98 C99 C103 F48 -146.7(7) . . . . ?
C98 C99 C103 F46 -9.8(10) . . . . ?
C98 C99 C103 F47 104.6(7) . . . . ?
C98 C99 C103 F47A -69.2(10) . . . . ?
C98 C99 C103 F46A 176.9(10) . . . . ?
C98 C99 C103 F48A 42.2(12) . . . . ?
C40 C41 C44 F23 69(2) . . . . ?
C40 C41 C44 F24 -50.4(16) . . . . ?
C40 C41 C44 F22 -170.9(19) . . . . ?
C40 C41 C44 F23A -137.4(17) . . . . ?
C40 C41 C44 F22A -17.0(17) . . . . ?
C40 C41 C44 F24A 102.6(14) . . . . ?
C40 C39 C43 F20 46.8(11) . . . . ?
C40 C39 C43 F19 -66.8(8) . . . . ?
C40 C39 C43 F21 -177.6(10) . . . . ?
C40 C39 C43 F21A -115.1(14) . . . . ?
C40 C39 C43 F19A 18.4(11) . . . . ?
C40 C39 C43 F20A 125.0(8) . . . . ?
C24 C23 C27 F15 -4.7(8) . . . . ?
C24 C23 C27 F14 117.8(6) . . . . ?
C24 C23 C27 F13 -124.5(6) . . . . ?
C24 C25 C28 F18 -178(2) . . . . ?
C24 C25 C28 F17 47(2) . . . . ?
C24 C25 C28 F16 -71.3(17) . . . . ?
C24 C25 C28 F17A -108.5(16) . . . . ?
C24 C25 C28 F16A 130.6(12) . . . . ?
C24 C25 C28 F18A 6.1(14) . . . . ?
C74 C73 C78 C77 -2.0(8) . . . . ?
C74 C73 B2 C89 -108.6(5) . . . . ?
C74 C73 B2 C97 13.3(7) . . . . ?
C74 C73 B2 C81 131.7(5) . . . . ?
C74 C75 C76 C77 1.3(10) . . . . ?
C74 C75 C79 F30 66.8(10) . . . . ?
C74 C75 C79 F29 -48.7(10) . . . . ?
C74 C75 C79 F28 -169.8(10) . . . . ?
C74 C75 C79 F28A 36.5(15) . . . . ?
C74 C75 C79 F29A 153.5(12) . . . . ?
C74 C75 C79 F30A -89.8(17) . . . . ?
C44 C41 C40 C39 -176.1(5) . . . . ?
C48 C47 C51 F6 160.6(5) . . . . ?
C48 C47 C51 F5 41.9(8) . . . . ?
C48 C47 C51 F4 -79.4(7) . . . . ?
C48 C49 C52 F2 -167.4(6) . . . . ?
C48 C49 C52 F3 -45.6(8) . . . . ?
C48 C49 C52 F1 71.2(8) . . . . ?
C92 C91 C90 C89 2.7(8) . . . . ?
C92 C91 C95 F42 135.6(6) . . . . ?
C92 C91 C95 F41 12.9(10) . . . . ?
C92 C91 C95 F40 -109.6(8) . . . . ?
C92 C91 C95 F42A -61.0(11) . . . . ?
C92 C91 C95 F40A 53.2(10) . . . . ?
C92 C91 C95 F41A 174.2(11) . . . . ?
C92 C93 C96 F44 55.8(8) . . . . ?
C92 C93 C96 F43 -176.5(7) . . . . ?
C92 C93 C96 F45 -58.2(8) . . . . ?
C27 C23 C24 C25 177.9(5) . . . . ?
C35 C31 C32 C33 -179.5(5) . . . . ?
C78 C73 C74 C75 3.0(8) . . . . ?
C78 C73 B2 C89 66.9(6) . . . . ?
C78 C73 B2 C97 -171.2(4) . . . . ?
C78 C73 B2 C81 -52.8(6) . . . . ?
C78 C77 C76 C75 -0.3(10) . . . . ?
C78 C77 C80 F25 -35.6(13) . . . . ?
C78 C77 C80 F27 -153.5(9) . . . . ?
C78 C77 C80 F26 95.6(10) . . . . ?
C78 C77 C80 F25A 167.3(12) . . . . ?
C78 C77 C80 F27A 46.1(12) . . . . ?
C78 C77 C80 F26A -60.7(12) . . . . ?
C82 C81 C86 C85 0.6(8) . . . . ?
C82 C81 B2 C89 -135.1(5) . . . . ?
C82 C81 B2 C97 103.7(5) . . . . ?
C82 C81 B2 C73 -19.5(7) . . . . ?
C82 C83 C84 C85 -0.6(10) . . . . ?
C82 C83 C87 F37 143.8(10) . . . . ?
C82 C83 C87 F38 -98.5(11) . . . . ?
C82 C83 C87 F39 18.5(14) . . . . ?
C82 C83 C87 F37A -32.6(16) . . . . ?
C82 C83 C87 F38A 87.0(14) . . . . ?
C82 C83 C87 F39A -158.7(16) . . . . ?
C104 C101 C100 C99 -177.3(5) . . . . ?
C51 C47 C48 C49 -179.4(5) . . . . ?
C86 C81 C82 C83 -1.5(8) . . . . ?
C86 C81 B2 C89 50.3(6) . . . . ?
C86 C81 B2 C97 -71.0(5) . . . . ?
C86 C81 B2 C73 165.8(4) . . . . ?
C86 C85 C84 C83 -0.3(10) . . . . ?
C86 C85 C88 F34 23.1(11) . . . . ?
C86 C85 C88 F35 -93.1(10) . . . . ?
C86 C85 C88 F36 137.9(10) . . . . ?
C95 C91 C90 C89 -177.1(5) . . . . ?
C95 C91 C92 C93 177.5(5) . . . . ?
C2 C3 C4 Fe1 -61.2(4) . . . . ?
C2 C3 C4 C5 -1.6(7) . . . . ?
C2 C3 C4 C9 170.8(6) . . . . ?
C2 C1 C5 Fe1 61.7(4) . . . . ?
C2 C1 C5 C4 0.1(7) . . . . ?
C2 C1 C5 C10 -169.8(7) . . . . ?
C76 C75 C79 F30 -112.8(9) . . . . ?
C76 C75 C79 F29 131.7(8) . . . . ?
C76 C75 C79 F28 10.6(12) . . . . ?
C76 C75 C79 F28A -143.1(14) . . . . ?
C76 C75 C79 F29A -26.2(14) . . . . ?
C76 C75 C79 F30A 90.6(17) . . . . ?
C76 C77 C80 F25 143.0(11) . . . . ?
C76 C77 C80 F27 25.1(11) . . . . ?
C76 C77 C80 F26 -85.7(11) . . . . ?
C76 C77 C80 F25A -14.1(14) . . . . ?
C76 C77 C80 F27A -135.3(11) . . . . ?
C76 C77 C80 F26A 118.0(11) . . . . ?
B1 C21 C22 C23 171.8(4) . . . . ?
B1 C21 C26 C25 -172.1(4) . . . . ?
B1 C29 C30 C31 -172.9(4) . . . . ?
B1 C29 C34 C33 173.9(4) . . . . ?
B1 C37 C42 C41 -173.5(4) . . . . ?
B1 C37 C38 C39 174.8(4) . . . . ?
B1 C45 C46 C47 -174.8(4) . . . . ?
B1 C45 C50 C49 173.6(4) . . . . ?
B2 C89 C90 C91 175.9(5) . . . . ?
B2 C89 C94 C93 -179.3(5) . . . . ?
B2 C97 C98 C99 -178.0(5) . . . . ?
B2 C81 C82 C83 -176.3(5) . . . . ?
B2 C81 C86 C85 175.6(5) . . . . ?
B2 C73 C74 C75 178.7(5) . . . . ?
B2 C73 C78 C77 -177.9(5) . . . . ?
C63 C64 C65 Fe2 61.7(5) . . . . ?
C63 C64 C65 C66 -0.1(8) . . . . ?
C63 C64 C65 C70 -172.9(8) . . . . ?
C63 C67 C66 Fe2 -60.8(5) . . . . ?
C63 C67 C66 C65 -1.2(9) . . . . ?
C63 C67 C66 C71 171.6(8) . . . . ?
C3 C2 C1 Fe1 59.0(4) . . . . ?
C3 C2 C1 C5 -1.2(7) . . . . ?
C3 C2 C1 C6 -174.9(6) . . . . ?
C3 C4 C5 Fe1 -60.1(4) . . . . ?
C3 C4 C5 C1 0.9(7) . . . . ?
C3 C4 C5 C10 171.0(6) . . . . ?
C1 C2 C3 Fe1 -58.4(4) . . . . ?
C1 C2 C3 C4 1.7(6) . . . . ?
C1 C2 C3 C8 176.9(6) . . . . ?
C52 C49 C48 C47 177.4(6) . . . . ?
C64 C63 C67 Fe2 -60.2(5) . . . . ?
C64 C63 C67 C66 1.1(9) . . . . ?
C64 C63 C67 C72 174.8(8) . . . . ?
C64 C65 C66 Fe2 61.4(5) . . . . ?
C64 C65 C66 C67 0.8(9) . . . . ?
C64 C65 C66 C71 -170.7(9) . . . . ?
C84 C85 C88 F34 -158.0(8) . . . . ?
C84 C85 C88 F35 85.8(10) . . . . ?
C84 C85 C88 F36 -43.2(13) . . . . ?
C84 C83 C87 F37 -36.9(13) . . . . ?
C84 C83 C87 F38 80.8(11) . . . . ?
C84 C83 C87 F39 -162.3(12) . . . . ?
C84 C83 C87 F37A 146.7(14) . . . . ?
C84 C83 C87 F38A -93.7(14) . . . . ?
C84 C83 C87 F39A 20.6(17) . . . . ?
C96 C93 C92 C91 174.7(6) . . . . ?
C80 C77 C76 C75 -178.9(6) . . . . ?
C19 P2 C16 C15 -108.5(8) . . . . ?
C19 P2 C17 C18 -60.9(8) . . . . ?
C16 P2 C19 C20 60.4(7) . . . . ?
C16 P2 C17 C18 49.6(8) . . . . ?
C17 P2 C19 C20 168.9(6) . . . . ?
C17 P2 C16 C15 143.8(8) . . . . ?
C67 C63 C64 Fe2 60.4(5) . . . . ?
C67 C63 C64 C65 -0.6(8) . . . . ?
C67 C63 C64 C69 -172.7(7) . . . . ?
C7 C2 C3 Fe1 129.1(6) . . . . ?
C7 C2 C3 C4 -170.8(5) . . . . ?
C7 C2 C3 C8 4.4(10) . . . . ?
C7 C2 C1 Fe1 -128.6(5) . . . . ?
C7 C2 C1 C5 171.2(5) . . . . ?
C7 C2 C1 C6 -2.5(10) . . . . ?
C79 C75 C76 C77 -179.1(6) . . . . ?
C88 C85 C84 C83 -179.2(7) . . . . ?
C87 C83 C84 C85 -179.9(7) . . . . ?
C8 C3 C4 Fe1 123.7(7) . . . . ?
C8 C3 C4 C5 -176.7(6) . . . . ?
C8 C3 C4 C9 -4.3(11) . . . . ?
C15 P1 C13 C14 54.0(10) . . . . ?
C15 P1 C11 C12 68.2(10) . . . . ?
C9 C4 C5 Fe1 127.8(7) . . . . ?
C9 C4 C5 C1 -171.2(7) . . . . ?
C9 C4 C5 C10 -1.2(12) . . . . ?
C6 C1 C5 Fe1 -124.7(7) . . . . ?
C6 C1 C5 C4 173.7(7) . . . . ?
C6 C1 C5 C10 3.7(11) . . . . ?
C57 P3 C55 C56 -66.8(11) . . . . ?
C57 P3 C53 C54 -55.1(19) . . . . ?
C13 P1 C15 C16 148.7(8) . . . . ?
C13 P1 C11 C12 174.0(9) . . . . ?
C68 C63 C64 Fe2 -126.1(7) . . . . ?
C68 C63 C64 C65 173.0(7) . . . . ?
C68 C63 C64 C69 0.8(12) . . . . ?
C68 C63 C67 Fe2 126.0(7) . . . . ?
C68 C63 C67 C66 -172.7(7) . . . . ?
C68 C63 C67 C72 0.9(12) . . . . ?
C58 P4 C59 C60 -51.4(14) . . . . ?
C58 P4 C61 C62 -62.6(13) . . . . ?
C59 P4 C58 C57 -146.9(11) . . . . ?
C59 P4 C61 C62 -168.3(11) . . . . ?
C11 P1 C15 C16 -106.0(9) . . . . ?
C11 P1 C13 C14 -54.3(10) . . . . ?
C69 C64 C65 Fe2 -126.7(8) . . . . ?
C69 C64 C65 C66 171.5(8) . . . . ?
C69 C64 C65 C70 -1.3(14) . . . . ?
C55 P3 C57 C58 105.6(11) . . . . ?
C55 P3 C53 C54 55.7(19) . . . . ?
C72 C67 C66 Fe2 125.4(8) . . . . ?
C72 C67 C66 C65 -175.0(7) . . . . ?
C72 C67 C66 C71 -2.2(13) . . . . ?
C53 P3 C57 C58 -145.1(11) . . . . ?
C53 P3 C55 C56 -174.8(11) . . . . ?
C61 P4 C58 C57 107.4(12) . . . . ?
C61 P4 C59 C60 56.6(14) . . . . ?
C70 C65 C66 Fe2 -125.9(9) . . . . ?
C70 C65 C66 C67 173.4(9) . . . . ?
C70 C65 C66 C71 1.9(15) . . . . ?
C43 C39 C40 C41 179.2(5) . . . . ?
C103 C99 C98 C97 -178.7(5) . . . . ?
